data_4348031
loop_
_publ_author_name
'Wang, Jian-Yu'
'Liu, Kuan-Guan'
'Guan, Zong-Jie'
'Nan, Zi-Ang'
'Lin, Yu-Mei'
'Wang, Quan-Ming'

_publ_section_title
;
 [Mn(III)Mn(IV)2Mo14O56](17-): A Mixed-Valence Meso-Polyoxometalate Anion
 Encapsulated by a 64-Nuclearity Silver Cluster.
;
_journal_issue 14
_journal_name_full 'Inorganic chemistry'
_journal_page_first 6833
_journal_page_last 6835
_journal_paper_doi 10.1021/acs.inorgchem.6b00901
_journal_volume 55
_journal_year 2016
_chemical_formula_sum 'C264 H313 Ag64 F24 Mn3 Mo14 N10 O75'
_chemical_formula_weight 13758.34
_chemical_name_common '[(Mn3Mo14O56)@Ag64(C6H9)38(CF3COO)8](OH).10CH3CN.2H2O'
_space_group_IT_number 15
_space_group_name_Hall '-C 2yc'
_space_group_name_H-M_alt 'C 1 2/c 1'
_symmetry_cell_setting monoclinic
_symmetry_space_group_name_H-M 'C 1 2/c 1'
_atom_sites_solution_hydrogens geom
_atom_sites_solution_primary direct
_atom_sites_solution_secondary difmap
_audit_creation_method SHELXL-97
_cell_angle_alpha 90.00
_cell_angle_beta 105.587(3)
_cell_angle_gamma 90.00
_cell_formula_units_Z 4
_cell_length_a 37.9167(11)
_cell_length_b 25.2465(5)
_cell_length_c 41.6881(12)
_cell_measurement_reflns_used 37671
_cell_measurement_temperature 173(2)
_cell_measurement_theta_max 26.00
_cell_measurement_theta_min 3.33
_cell_volume 38438.9(18)
_computing_cell_refinement
;
CrysAlisPro, Agilent Technologies,
Version 1.171.37.35 (release 13-08-2014 CrysAlis171 .NET)
(compiled Aug 13 2014,18:06:01)
;
_computing_data_collection
;
CrysAlisPro, Agilent Technologies,
Version 1.171.37.35 (release 13-08-2014 CrysAlis171 .NET)
(compiled Aug 13 2014,18:06:01)
;
_computing_data_reduction
;
CrysAlisPro, Agilent Technologies,
Version 1.171.37.35 (release 13-08-2014 CrysAlis171 .NET)
(compiled Aug 13 2014,18:06:01)
;
_computing_structure_refinement 'SHELXL-97 (Sheldrick, 1997)'
_computing_structure_solution 'SHELXS-97 (Sheldrick, 1990)'
_diffrn_ambient_temperature 173(2)
_diffrn_measured_fraction_theta_full 0.997
_diffrn_measured_fraction_theta_max 0.997
_diffrn_measurement_device_type 'SuperNova, Dual, Cu at zero, Atlas'
_diffrn_radiation_monochromator graphite
_diffrn_radiation_source 'fine-focus sealed tube'
_diffrn_radiation_type MoK\a
_diffrn_radiation_wavelength 0.71073
_diffrn_reflns_av_R_equivalents 0.0530
_diffrn_reflns_av_sigmaI/netI 0.0804
_diffrn_reflns_limit_h_max 46
_diffrn_reflns_limit_h_min -39
_diffrn_reflns_limit_k_max 22
_diffrn_reflns_limit_k_min -31
_diffrn_reflns_limit_l_max 46
_diffrn_reflns_limit_l_min -51
_diffrn_reflns_number 91207
_diffrn_reflns_theta_full 26.00
_diffrn_reflns_theta_max 26.00
_diffrn_reflns_theta_min 3.33
_exptl_absorpt_coefficient_mu 3.775
_exptl_absorpt_correction_T_max 0.6815
_exptl_absorpt_correction_T_min 0.6013
_exptl_absorpt_correction_type multi-scan
_exptl_crystal_colour red
_exptl_crystal_density_diffrn 2.366
_exptl_crystal_density_method 'not measured'
_exptl_crystal_description block
_exptl_crystal_F_000 25816
_exptl_crystal_size_max 0.15
_exptl_crystal_size_mid 0.13
_exptl_crystal_size_min 0.11
_platon_squeeze_details
;
;
_refine_diff_density_max 3.711
_refine_diff_density_min -4.604
_refine_diff_density_rms 0.245
_refine_ls_extinction_method none
_refine_ls_goodness_of_fit_ref 1.118
_refine_ls_hydrogen_treatment mixed
_refine_ls_matrix_type full
_refine_ls_number_parameters 2143
_refine_ls_number_reflns 37671
_refine_ls_number_restraints 660
_refine_ls_restrained_S_all 1.129
_refine_ls_R_factor_all 0.0904
_refine_ls_R_factor_gt 0.0576
_refine_ls_shift/su_max 0.003
_refine_ls_shift/su_mean 0.000
_refine_ls_structure_factor_coef Fsqd
_refine_ls_weighting_details 'calc w=1/[\s^2^(Fo^2^)+(0.0703P)^2^+0.0000P] where P=(Fo^2^+2Fc^2^)/3'
_refine_ls_weighting_scheme calc
_refine_ls_wR_factor_gt 0.1404
_refine_ls_wR_factor_ref 0.1588
_reflns_number_gt 26330
_reflns_number_total 37671
_reflns_threshold_expression >2sigma(I)
_cod_data_source_file ic6b00901_si_002.cif
_cod_data_source_block p
_cod_depositor_comments
;
The following automatic conversions were performed:

data item '_symmetry_cell_setting' value 'Monoclinic' was changed to
'monoclinic' in accordance with the
/home/saulius/struct/COD-crude-data/automatic-downloads/DataCite-retrospective/ACS/depositions/lib/dictionaries/cif_core.dic
dictionary named 'cif_core.dic' version 2.4.2 last updated on
2011-04-26.

Automatic conversion script
Id: cif_fix_values 6909 2019-04-08 15:41:33Z antanas 
;
_cod_original_cell_volume 38438.9(17)
_cod_original_sg_symbol_H-M C2/c
_cod_database_code 4348031
_shelx_f_squared_multiplier 1.000

loop_
_symmetry_equiv_pos_as_xyz
'x, y, z'
'-x, y, -z+1/2'
'x+1/2, y+1/2, z'
'-x+1/2, y+1/2, -z+1/2'
'-x, -y, -z'
'x, -y, z-1/2'
'-x+1/2, -y+1/2, -z'
'x+1/2, -y+1/2, z-1/2'

loop_
_atom_site_label
_atom_site_type_symbol
_atom_site_fract_x
_atom_site_fract_y
_atom_site_fract_z
_atom_site_U_iso_or_equiv
_atom_site_adp_type
_atom_site_occupancy
_atom_site_symmetry_multiplicity
_atom_site_calc_flag
_atom_site_refinement_flags
_atom_site_disorder_assembly
_atom_site_disorder_group
Ag1 Ag 0.71160(2) 0.76511(3) 0.908935(17) 0.02348(16) Uani 1 1 d . . .
Ag2 Ag 0.657561(18) 0.69279(3) 0.995550(17) 0.02342(16) Uani 1 1 d . . .
Ag3 Ag 0.72179(2) 0.99590(3) 0.929839(18) 0.02454(17) Uani 1 1 d . . .
Ag4 Ag 0.67324(2) 0.90035(3) 0.890073(18) 0.02485(17) Uani 1 1 d . A .
Ag5 Ag 0.62928(2) 0.80654(3) 0.893680(18) 0.02702(17) Uani 1 1 d . A .
Ag6 Ag 0.74242(2) 1.06734(3) 1.078821(18) 0.02811(18) Uani 1 1 d . . .
Ag7 Ag 0.643140(19) 0.97684(3) 0.933508(18) 0.02511(17) Uani 1 1 d . . .
Ag8 Ag 0.61750(2) 0.93204(3) 1.006237(19) 0.02870(18) Uani 1 1 d . . .
Ag9 Ag 0.59106(2) 0.88371(3) 0.94020(2) 0.02979(18) Uani 1 1 d . A .
Ag10 Ag 0.63632(2) 0.84677(3) 1.065375(18) 0.02649(17) Uani 1 1 d . . .
Ag11 Ag 0.693476(19) 0.77512(3) 1.059937(17) 0.02124(16) Uani 1 1 d . . .
Ag12 Ag 0.71452(3) 1.02477(4) 1.13533(2) 0.0423(2) Uani 1 1 d . . .
Ag13 Ag 0.90608(2) 0.95762(4) 1.09653(3) 0.0569(3) Uani 1 1 d . . .
Ag14 Ag 0.67004(3) 0.65380(5) 0.79760(3) 0.0580(3) Uani 1 1 d U . .
Ag15 Ag 0.83473(3) 1.14202(4) 1.14804(2) 0.0515(3) Uani 1 1 d . . .
Ag16 Ag 0.75137(3) 0.57447(5) 0.81589(2) 0.0564(3) Uani 1 1 d . . .
Ag17 Ag 0.59940(3) 0.51884(5) 0.79056(3) 0.0677(3) Uani 1 1 d . . .
Ag18 Ag 0.84557(3) 1.07544(4) 1.21144(2) 0.0621(3) Uani 1 1 d . . .
Ag19 Ag 0.93589(4) 1.01517(6) 1.15614(3) 0.0751(4) Uani 1 1 d . . .
Ag20 Ag 0.67668(4) 0.53863(6) 0.77014(3) 0.0780(4) Uani 1 1 d . . .
Ag21 Ag 0.72423(2) 0.43701(3) 1.005612(18) 0.02592(17) Uani 1 1 d . . .
Ag22 Ag 0.89870(2) 1.02770(4) 1.04144(2) 0.0351(2) Uani 1 1 d . . .
Ag23 Ag 0.595894(19) 0.75257(3) 0.945909(18) 0.02641(17) Uani 1 1 d . A .
Ag24 Ag 0.67435(2) 0.51362(3) 1.023928(18) 0.02567(17) Uani 1 1 d . . .
Ag25 Ag 0.68530(2) 0.93305(3) 1.095172(19) 0.03074(18) Uani 1 1 d . . .
Ag26 Ag 0.80739(2) 1.11674(3) 1.068263(19) 0.03101(18) Uani 1 1 d . . .
Ag27 Ag 0.87783(2) 1.07479(3) 1.10484(2) 0.0365(2) Uani 1 1 d . . .
Ag28 Ag 0.60314(2) 0.62962(4) 0.81335(2) 0.0399(2) Uani 1 1 d . A .
Ag29 Ag 0.60484(2) 0.74662(3) 1.023633(19) 0.03105(18) Uani 1 1 d . A .
Ag30 Ag 0.65183(3) 0.74287(4) 0.839007(19) 0.0422(2) Uani 1 1 d . A .
Ag31 Ag 0.76923(3) 1.10731(4) 1.16766(2) 0.0483(2) Uani 1 1 d . . .
Ag32 Ag 0.62187(3) 0.59401(3) 0.97751(2) 0.0402(2) Uani 1 1 d . . .
Mn1 Mn 0.73152(4) 0.65179(5) 0.96499(3) 0.0159(3) Uani 1 1 d . . .
Mn2 Mn 0.7500 0.7500 1.0000 0.0142(4) Uani 1 2 d S . .
Mo1 Mo 0.65209(2) 0.65504(3) 0.911873(19) 0.01880(17) Uani 1 1 d . A .
Mo2 Mo 0.69795(2) 0.54315(3) 0.939446(19) 0.01865(17) Uani 1 1 d . A .
Mo3 Mo 0.73141(2) 0.63234(3) 0.889907(18) 0.01882(17) Uani 1 1 d . . .
Mo4 Mo 0.67963(3) 0.52650(3) 0.85970(2) 0.0271(2) Uani 1 1 d . . .
Mo5 Mo 0.78362(2) 0.55025(3) 0.979545(19) 0.01745(17) Uani 1 1 d . . .
Mo6 Mo 0.81238(2) 0.66010(3) 1.017462(18) 0.01633(17) Uani 1 1 d . . .
Mo7 Mo 0.76377(2) 0.85752(3) 0.957743(18) 0.01655(17) Uani 1 1 d . . .
O1 O 0.81740(16) 0.6068(2) 0.98378(14) 0.0171(13) Uani 1 1 d . . .
O2 O 0.77042(16) 0.7009(2) 0.97325(15) 0.0195(13) Uani 1 1 d . . .
O3 O 0.76010(16) 0.6150(2) 1.00391(14) 0.0170(13) Uani 1 1 d . . .
O4 O 0.68026(17) 0.5890(2) 0.89680(14) 0.0218(14) Uani 1 1 d . A .
O5 O 0.80188(17) 0.5170(3) 1.01686(15) 0.0227(14) Uani 1 1 d . . .
O6 O 0.70979(17) 0.6783(3) 0.92097(15) 0.0219(14) Uani 1 1 d . A .
O7 O 0.73337(15) 0.5215(2) 0.97636(14) 0.0159(13) Uani 1 1 d . A .
O8 O 0.70952(17) 0.5006(3) 0.90912(15) 0.0242(15) Uani 1 1 d . . .
O9 O 0.83718(16) 0.6236(2) 1.05134(14) 0.0192(13) Uani 1 1 d . A .
O10 O 0.78302(15) 0.6980(2) 1.03844(13) 0.0145(12) Uani 1 1 d . . .
O11 O 0.68636(16) 0.6128(2) 0.95676(14) 0.0188(13) Uani 1 1 d . . .
O12 O 0.73147(17) 0.5684(3) 0.87021(14) 0.0227(14) Uani 1 1 d . A .
O13 O 0.77366(16) 0.8060(2) 0.93290(14) 0.0193(14) Uani 1 1 d . . .
O14 O 0.65030(16) 0.7148(3) 0.93253(15) 0.0212(14) Uani 1 1 d . . .
O15 O 0.79514(17) 0.5117(2) 0.94923(15) 0.0233(14) Uani 1 1 d . . .
O16 O 0.74671(17) 0.5964(3) 0.94106(14) 0.0213(14) Uani 1 1 d . A .
O17 O 0.65930(17) 0.5134(3) 0.94451(16) 0.0280(15) Uani 1 1 d . . .
O18 O 0.84335(16) 0.7053(3) 1.00984(15) 0.0223(14) Uani 1 1 d . . .
O19 O 0.73339(17) 0.8986(3) 0.92932(15) 0.0224(14) Uani 1 1 d . . .
O20 O 0.80414(17) 0.8937(3) 0.97017(15) 0.0228(14) Uani 1 1 d . . .
O21 O 0.66138(19) 0.5713(3) 0.82736(14) 0.0292(16) Uani 1 1 d . A .
O22 O 0.70789(18) 0.6719(3) 0.85711(15) 0.0242(15) Uani 1 1 d U A .
O23 O 0.78428(15) 0.8063(2) 1.00341(14) 0.0172(13) Uani 1 1 d . . .
O24 O 0.77637(18) 0.6535(3) 0.89816(16) 0.0279(16) Uani 1 1 d . . .
O25 O 0.61562(17) 0.6173(3) 0.91916(16) 0.0249(15) Uani 1 1 d . . .
O26 O 0.63602(17) 0.6721(3) 0.87055(16) 0.0264(15) Uani 1 1 d . . .
O27 O 0.6405(2) 0.4989(3) 0.86771(17) 0.0400(19) Uani 1 1 d . . .
O28 O 0.6976(2) 0.4759(3) 0.84088(18) 0.049(2) Uani 1 1 d . . .
C11 C 0.6421(3) 0.7659(4) 1.0751(2) 0.026(2) Uani 1 1 d . . .
C12 C 0.6354(2) 0.7229(4) 1.0850(2) 0.022(2) Uani 1 1 d . . .
C13 C 0.6297(3) 0.6707(4) 1.0991(3) 0.031(2) Uani 1 1 d . . .
C14 C 0.6509(3) 0.6284(4) 1.0854(3) 0.048(3) Uani 1 1 d . . .
H14A H 0.6475 0.5937 1.0947 0.073 Uiso 1 1 calc R . .
H14B H 0.6770 0.6373 1.0916 0.073 Uiso 1 1 calc R . .
H14C H 0.6418 0.6270 1.0611 0.073 Uiso 1 1 calc R . .
C15 C 0.5893(3) 0.6572(5) 1.0914(3) 0.046(3) Uani 1 1 d . . .
H15A H 0.5863 0.6226 1.1010 0.069 Uiso 1 1 calc R . .
H15B H 0.5788 0.6559 1.0672 0.069 Uiso 1 1 calc R . .
H15C H 0.5767 0.6843 1.1009 0.069 Uiso 1 1 calc R . .
C16 C 0.6473(4) 0.6736(6) 1.1377(3) 0.060(4) Uani 1 1 d . . .
H16A H 0.6441 0.6395 1.1479 0.090 Uiso 1 1 calc R . .
H16B H 0.6353 0.7016 1.1472 0.090 Uiso 1 1 calc R . .
H16C H 0.6735 0.6816 1.1422 0.090 Uiso 1 1 calc R . .
C21 C 0.6133(3) 0.5264(4) 1.0043(3) 0.030(2) Uani 1 1 d U . .
C22 C 0.6005(3) 0.5011(5) 1.0225(3) 0.045(2) Uani 1 1 d U A .
C23 C 0.5790(4) 0.4736(5) 1.0439(3) 0.079(3) Uani 1 1 d DU . .
C24 C 0.5366(5) 0.4775(8) 1.0237(5) 0.133(7) Uani 1 1 d DU A .
H24A H 0.5217 0.4595 1.0362 0.200 Uiso 1 1 calc R . .
H24B H 0.5329 0.4605 1.0019 0.200 Uiso 1 1 calc R . .
H24C H 0.5294 0.5148 1.0205 0.200 Uiso 1 1 calc R . .
C25 C 0.5822(7) 0.5008(10) 1.0775(5) 0.090(6) Uani 0.577(13) 1 d PDU A 1
C27 C 0.6082(9) 0.4870(17) 1.0781(6) 0.089(7) Uani 0.423(13) 1 d PDU A 2
C26 C 0.5896(5) 0.4146(6) 1.0467(4) 0.093(5) Uani 1 1 d DU A .
H26A H 0.5751 0.3959 1.0594 0.140 Uiso 1 1 calc R . .
H26B H 0.6157 0.4111 1.0581 0.140 Uiso 1 1 calc R . .
H26C H 0.5848 0.3991 1.0244 0.140 Uiso 1 1 calc R . .
C31 C 0.7555(3) 1.1058(4) 1.0340(2) 0.026(2) Uani 1 1 d . . .
C32 C 0.7693(3) 0.3792(4) 0.9897(3) 0.029(2) Uani 1 1 d . . .
C33 C 0.7992(3) 0.3532(4) 1.0148(2) 0.030(2) Uani 1 1 d . . .
C34 C 0.7832(4) 0.3066(6) 1.0301(4) 0.070(4) Uani 1 1 d . . .
H34A H 0.8028 0.2890 1.0469 0.105 Uiso 1 1 calc R . .
H34B H 0.7718 0.2812 1.0126 0.105 Uiso 1 1 calc R . .
H34C H 0.7647 0.3199 1.0406 0.105 Uiso 1 1 calc R . .
C35 C 0.8168(3) 0.3917(5) 1.0429(3) 0.042(3) Uani 1 1 d . . .
H35A H 0.8366 0.3736 1.0593 0.064 Uiso 1 1 calc R . .
H35B H 0.7983 0.4039 1.0537 0.064 Uiso 1 1 calc R . .
H35C H 0.8268 0.4221 1.0337 0.064 Uiso 1 1 calc R . .
C36 C 0.8271(3) 0.3344(6) 0.9974(3) 0.055(4) Uani 1 1 d . . .
H36A H 0.8475 0.3170 1.0135 0.083 Uiso 1 1 calc R . .
H36B H 0.8364 0.3648 0.9875 0.083 Uiso 1 1 calc R . .
H36C H 0.8156 0.3092 0.9798 0.083 Uiso 1 1 calc R . .
C41 C 0.6961(3) 0.9550(5) 1.1507(3) 0.037(3) Uani 1 1 d . . .
C42 C 0.6812(3) 0.9196(5) 1.1625(3) 0.041(3) Uani 1 1 d . . .
C43 C 0.6584(4) 0.8808(6) 1.1750(3) 0.079(4) Uani 1 1 d DU . .
C44 C 0.6633(4) 0.8902(6) 1.2126(3) 0.079(5) Uani 1 1 d DU . .
H44A H 0.6485 0.8645 1.2209 0.119 Uiso 1 1 calc R . .
H44B H 0.6554 0.9262 1.2161 0.119 Uiso 1 1 calc R . .
H44C H 0.6892 0.8857 1.2247 0.119 Uiso 1 1 calc R . .
C45 C 0.6181(4) 0.8889(8) 1.1553(3) 0.111(6) Uani 1 1 d DU . .
H45A H 0.6027 0.8635 1.1630 0.166 Uiso 1 1 calc R . .
H45B H 0.6156 0.8834 1.1315 0.166 Uiso 1 1 calc R . .
H45C H 0.6105 0.9251 1.1588 0.166 Uiso 1 1 calc R . .
C46 C 0.6721(5) 0.8262(7) 1.1679(4) 0.102(5) Uani 1 1 d DU . .
H46A H 0.6581 0.7987 1.1756 0.153 Uiso 1 1 calc R . .
H46B H 0.6981 0.8227 1.1797 0.153 Uiso 1 1 calc R . .
H46C H 0.6690 0.8223 1.1439 0.153 Uiso 1 1 calc R . .
C51 C 0.7219(3) 1.1011(5) 1.1188(3) 0.037(3) Uani 1 1 d . . .
C52 C 0.7202(3) 1.1485(5) 1.1171(3) 0.043(3) Uani 1 1 d . . .
C53 C 0.7157(3) 1.2075(5) 1.1119(3) 0.059(3) Uani 1 1 d DU . .
C54 C 0.7412(4) 1.2269(5) 1.0908(3) 0.064(4) Uani 1 1 d DU . .
H54A H 0.7380 1.2651 1.0870 0.096 Uiso 1 1 calc R . .
H54B H 0.7349 1.2084 1.0693 0.096 Uiso 1 1 calc R . .
H54C H 0.7667 1.2194 1.1027 0.096 Uiso 1 1 calc R . .
C55 C 0.7255(5) 1.2353(6) 1.1466(3) 0.096(5) Uani 1 1 d DU . .
H55A H 0.7225 1.2736 1.1436 0.144 Uiso 1 1 calc R . .
H55B H 0.7509 1.2272 1.1585 0.144 Uiso 1 1 calc R . .
H55C H 0.7092 1.2223 1.1596 0.144 Uiso 1 1 calc R . .
C56 C 0.6748(3) 1.2180(7) 1.0930(3) 0.072(4) Uani 1 1 d DU . .
H56A H 0.6710 1.2561 1.0890 0.109 Uiso 1 1 calc R . .
H56B H 0.6589 1.2054 1.1065 0.109 Uiso 1 1 calc R . .
H56C H 0.6687 1.1991 1.0717 0.109 Uiso 1 1 calc R . .
C61 C 0.8533(3) 1.1526(4) 1.1027(2) 0.033(2) Uani 1 1 d . . .
C62 C 0.8628(3) 1.1966(5) 1.1120(3) 0.035(3) Uani 1 1 d . . .
C63 C 0.8744(3) 1.2536(5) 1.1221(3) 0.047(3) Uani 1 1 d . . .
C64 C 0.9037(4) 1.2520(6) 1.1563(4) 0.069(4) Uani 1 1 d . . .
H64A H 0.9116 1.2881 1.1633 0.104 Uiso 1 1 calc R . .
H64B H 0.9248 1.2310 1.1543 0.104 Uiso 1 1 calc R . .
H64C H 0.8931 1.2357 1.1730 0.104 Uiso 1 1 calc R . .
C65 C 0.8902(4) 1.2776(5) 1.0950(4) 0.059(4) Uani 1 1 d . . .
H65A H 0.8979 1.3142 1.1009 0.088 Uiso 1 1 calc R . .
H65B H 0.8714 1.2773 1.0736 0.088 Uiso 1 1 calc R . .
H65C H 0.9113 1.2567 1.0931 0.088 Uiso 1 1 calc R . .
C66 C 0.8422(4) 1.2864(6) 1.1264(4) 0.069(4) Uani 1 1 d . . .
H66A H 0.8504 1.3227 1.1328 0.104 Uiso 1 1 calc R . .
H66B H 0.8326 1.2706 1.1438 0.104 Uiso 1 1 calc R . .
H66C H 0.8228 1.2871 1.1054 0.104 Uiso 1 1 calc R . .
C71 C 0.9303(3) 1.0316(4) 1.0987(3) 0.030(2) Uani 1 1 d D . .
C72 C 0.9518(3) 1.0675(4) 1.1000(3) 0.035(3) Uani 1 1 d D . .
C73 C 0.9784(3) 1.1119(4) 1.1015(3) 0.047(3) Uani 1 1 d D . .
C74 C 0.9883(3) 1.1132(6) 1.0679(3) 0.053(4) Uani 1 1 d D . .
H74A H 1.0058 1.1420 1.0681 0.080 Uiso 1 1 calc R . .
H74B H 0.9661 1.1193 1.0498 0.080 Uiso 1 1 calc R . .
H74C H 0.9993 1.0794 1.0643 0.080 Uiso 1 1 calc R . .
C75 C 0.9613(4) 1.1644(5) 1.1078(4) 0.072(4) Uani 1 1 d D . .
H75A H 0.9790 1.1932 1.1088 0.108 Uiso 1 1 calc R . .
H75B H 0.9549 1.1625 1.1290 0.108 Uiso 1 1 calc R . .
H75C H 0.9392 1.1713 1.0898 0.108 Uiso 1 1 calc R . .
C76 C 1.0129(3) 1.0989(6) 1.1301(3) 0.062(4) Uani 1 1 d D . .
H76A H 1.0310 1.1272 1.1318 0.093 Uiso 1 1 calc R . .
H76B H 1.0233 1.0652 1.1254 0.093 Uiso 1 1 calc R . .
H76C H 1.0061 1.0962 1.1511 0.093 Uiso 1 1 calc R . .
C81 C 0.6686(3) 0.9899(4) 0.8930(3) 0.025(2) Uani 1 1 d . . .
C82 C 0.6515(3) 0.9902(4) 0.8635(3) 0.030(2) Uani 1 1 d . . .
C83 C 0.6317(3) 0.9976(6) 0.8276(3) 0.047(3) Uani 1 1 d . . .
C84 C 0.6555(4) 0.9789(8) 0.8060(3) 0.082(6) Uani 1 1 d . . .
H84A H 0.6424 0.9838 0.7825 0.123 Uiso 1 1 calc R . .
H84B H 0.6611 0.9412 0.8102 0.123 Uiso 1 1 calc R . .
H84C H 0.6783 0.9993 0.8112 0.123 Uiso 1 1 calc R . .
C85 C 0.5959(4) 0.9665(8) 0.8210(4) 0.088(6) Uani 1 1 d . . .
H85A H 0.5820 0.9707 0.7977 0.133 Uiso 1 1 calc R . .
H85B H 0.5813 0.9800 0.8355 0.133 Uiso 1 1 calc R . .
H85C H 0.6012 0.9289 0.8258 0.133 Uiso 1 1 calc R . .
C86 C 0.6236(5) 1.0568(6) 0.8220(3) 0.075(5) Uani 1 1 d . . .
H86A H 0.6104 1.0629 0.7986 0.113 Uiso 1 1 calc R . .
H86B H 0.6467 1.0766 0.8273 0.113 Uiso 1 1 calc R . .
H86C H 0.6086 1.0687 0.8364 0.113 Uiso 1 1 calc R . .
C91 C 0.7117(4) 0.6112(6) 0.7758(3) 0.053(3) Uani 1 1 d U A .
C92 C 0.6898(7) 0.6365(10) 0.7525(5) 0.046(4) Uani 0.577(13) 1 d PU A 1
C93 C 0.6694(5) 0.6632(7) 0.7194(5) 0.048(4) Uani 0.577(13) 1 d PDU A 1
C94 C 0.6857(7) 0.6415(9) 0.6918(5) 0.063(6) Uani 0.577(13) 1 d PDU A 1
C95 C 0.6281(6) 0.6479(9) 0.7116(5) 0.061(6) Uani 0.577(13) 1 d PDU A 1
C96 C 0.6749(6) 0.7233(8) 0.7241(5) 0.064(6) Uani 0.577(13) 1 d PDU A 1
C2 C 0.7113(12) 0.6358(16) 0.7552(8) 0.059(5) Uani 0.423(13) 1 d PU A 2
C3 C 0.7137(7) 0.6730(11) 0.7287(6) 0.067(6) Uani 0.423(13) 1 d PDU A 2
C97 C 0.7436(10) 0.6566(14) 0.7128(8) 0.080(9) Uani 0.423(13) 1 d PDU A 2
C98 C 0.6787(10) 0.6771(16) 0.7002(8) 0.092(10) Uani 0.423(13) 1 d PDU A 2
C99 C 0.7224(10) 0.7283(13) 0.7426(8) 0.084(9) Uani 0.423(13) 1 d PDU A 2
C101 C 0.6266(4) 0.4892(7) 0.7579(3) 0.072(4) Uani 1 1 d DU . .
C102 C 0.6260(5) 0.4850(8) 0.7294(4) 0.086(4) Uani 1 1 d DU . .
C103 C 0.6213(4) 0.4731(8) 0.6932(4) 0.125(5) Uani 1 1 d DU A .
C104 C 0.6044(6) 0.4165(8) 0.6885(6) 0.153(8) Uani 1 1 d DU . .
H10A H 0.5810 0.4167 0.6942 0.230 Uiso 1 1 calc R A .
H10B H 0.6212 0.3917 0.7030 0.230 Uiso 1 1 calc R . .
H10C H 0.6004 0.4055 0.6652 0.230 Uiso 1 1 calc R . .
C105 C 0.6582(5) 0.4767(10) 0.6844(5) 0.150(7) Uani 1 1 d DU . .
H10D H 0.6669 0.5133 0.6869 0.225 Uiso 1 1 calc R A .
H10E H 0.6549 0.4652 0.6613 0.225 Uiso 1 1 calc R . .
H10F H 0.6761 0.4537 0.6994 0.225 Uiso 1 1 calc R . .
C106 C 0.5941(7) 0.5163(11) 0.6759(9) 0.130(9) Uani 0.577(13) 1 d PDU A 1
C109 C 0.5851(9) 0.486(3) 0.6681(11) 0.122(9) Uani 0.423(13) 1 d PDU A 2
C111 C 0.6721(3) 0.8167(4) 0.8701(2) 0.025(2) Uani 1 1 d . . .
C112 C 0.6958(3) 0.8198(4) 0.8549(2) 0.025(2) Uani 1 1 d . A .
C113 C 0.7248(3) 0.8267(4) 0.8362(2) 0.026(2) Uani 1 1 d . . .
C114 C 0.7059(3) 0.8312(5) 0.7991(3) 0.041(3) Uani 1 1 d . A .
H11A H 0.7244 0.8359 0.7868 0.062 Uiso 1 1 calc R . .
H11B H 0.6893 0.8617 0.7952 0.062 Uiso 1 1 calc R . .
H11C H 0.6919 0.7988 0.7915 0.062 Uiso 1 1 calc R . .
C115 C 0.7509(3) 0.7796(4) 0.8432(3) 0.035(3) Uani 1 1 d . A .
H11D H 0.7697 0.7841 0.8312 0.052 Uiso 1 1 calc R . .
H11E H 0.7372 0.7469 0.8358 0.052 Uiso 1 1 calc R . .
H11F H 0.7627 0.7775 0.8672 0.052 Uiso 1 1 calc R . .
C116 C 0.7450(3) 0.8778(4) 0.8494(2) 0.027(2) Uani 1 1 d . A .
H11G H 0.7642 0.8843 0.8381 0.040 Uiso 1 1 calc R . .
H11H H 0.7562 0.8745 0.8734 0.040 Uiso 1 1 calc R . .
H11I H 0.7277 0.9075 0.8452 0.040 Uiso 1 1 calc R . .
C121 C 0.6211(3) 0.7014(5) 0.7911(3) 0.042(3) Uani 1 1 d . A .
C122 C 0.6040(3) 0.7413(5) 0.7830(3) 0.040(3) Uani 1 1 d . . .
C123 C 0.5802(3) 0.7874(5) 0.7703(3) 0.045(3) Uani 1 1 d . A .
C124 C 0.5523(5) 0.7743(7) 0.7374(4) 0.087(5) Uani 1 1 d . . .
H12A H 0.5368 0.8053 0.7296 0.130 Uiso 1 1 calc R A .
H12B H 0.5371 0.7445 0.7406 0.130 Uiso 1 1 calc R . .
H12C H 0.5652 0.7648 0.7207 0.130 Uiso 1 1 calc R . .
C125 C 0.6039(4) 0.8350(6) 0.7661(4) 0.074(5) Uani 1 1 d . . .
H12D H 0.5881 0.8655 0.7576 0.110 Uiso 1 1 calc R A .
H12E H 0.6181 0.8259 0.7504 0.110 Uiso 1 1 calc R . .
H12F H 0.6207 0.8441 0.7877 0.110 Uiso 1 1 calc R . .
C126 C 0.5586(4) 0.8009(7) 0.7952(4) 0.073(5) Uani 1 1 d . . .
H12G H 0.5426 0.8313 0.7871 0.110 Uiso 1 1 calc R A .
H12H H 0.5756 0.8099 0.8168 0.110 Uiso 1 1 calc R . .
H12I H 0.5437 0.7704 0.7980 0.110 Uiso 1 1 calc R . .
C131 C 0.5976(3) 0.9655(4) 0.9577(3) 0.030(2) Uani 1 1 d . . .
C132 C 0.5823(2) 1.0052(4) 0.9429(2) 0.022(2) Uani 1 1 d U . .
C133 C 0.5608(3) 1.0518(4) 0.9272(3) 0.030(2) Uani 1 1 d . . .
C134 C 0.5201(3) 1.0385(5) 0.9215(3) 0.051(3) Uani 1 1 d . . .
H13A H 0.5053 1.0688 0.9110 0.077 Uiso 1 1 calc R . .
H13B H 0.5152 1.0306 0.9429 0.077 Uiso 1 1 calc R . .
H13C H 0.5140 1.0076 0.9068 0.077 Uiso 1 1 calc R . .
C135 C 0.5682(3) 1.0650(5) 0.8936(3) 0.048(3) Uani 1 1 d . . .
H13D H 0.5538 1.0960 0.8838 0.072 Uiso 1 1 calc R . .
H13E H 0.5613 1.0347 0.8785 0.072 Uiso 1 1 calc R . .
H13F H 0.5943 1.0727 0.8971 0.072 Uiso 1 1 calc R . .
C136 C 0.5713(3) 1.0998(5) 0.9498(3) 0.045(3) Uani 1 1 d . . .
H13G H 0.5571 1.1306 0.9392 0.067 Uiso 1 1 calc R . .
H13H H 0.5974 1.1071 0.9535 0.067 Uiso 1 1 calc R . .
H13I H 0.5661 1.0926 0.9711 0.067 Uiso 1 1 calc R . .
C141 C 0.7207(2) 0.4680(4) 1.0530(2) 0.019(2) Uani 1 1 d . . .
C142 C 0.7713(3) 1.0481(4) 0.9190(3) 0.033(2) Uani 1 1 d . . .
C143 C 0.7659(3) 1.0727(4) 0.8855(2) 0.044(3) Uani 1 1 d DU . .
C144 C 0.7319(4) 1.1085(5) 0.8778(3) 0.064(4) Uani 1 1 d DU . .
H14D H 0.7284 1.1248 0.8559 0.096 Uiso 1 1 calc R . .
H14E H 0.7352 1.1363 0.8948 0.096 Uiso 1 1 calc R . .
H14F H 0.7103 1.0873 0.8779 0.096 Uiso 1 1 calc R . .
C145 C 0.8003(4) 1.1066(6) 0.8868(3) 0.082(5) Uani 1 1 d DU . .
H14G H 0.7978 1.1234 0.8651 0.123 Uiso 1 1 calc R . .
H14H H 0.8221 1.0838 0.8921 0.123 Uiso 1 1 calc R . .
H14I H 0.8030 1.1339 0.9039 0.123 Uiso 1 1 calc R . .
C146 C 0.7615(4) 1.0291(5) 0.8585(3) 0.062(4) Uani 1 1 d DU . .
H14J H 0.7581 1.0457 0.8366 0.093 Uiso 1 1 calc R . .
H14K H 0.7401 1.0072 0.8584 0.093 Uiso 1 1 calc R . .
H14L H 0.7835 1.0069 0.8635 0.093 Uiso 1 1 calc R . .
C151 C 0.6255(3) 0.9277(5) 1.0613(2) 0.032(2) Uani 1 1 d . . .
C152 C 0.6154(3) 0.9734(4) 1.0608(3) 0.030(2) Uani 1 1 d . . .
C153 C 0.6012(3) 1.0278(5) 1.0629(3) 0.044(3) Uani 1 1 d . . .
C154 C 0.5614(3) 1.0308(5) 1.0422(3) 0.050(3) Uani 1 1 d . . .
H15D H 0.5520 1.0668 1.0433 0.075 Uiso 1 1 calc R . .
H15E H 0.5467 1.0056 1.0510 0.075 Uiso 1 1 calc R . .
H15F H 0.5598 1.0219 1.0190 0.075 Uiso 1 1 calc R . .
C155 C 0.6248(3) 1.0659(5) 1.0476(4) 0.055(3) Uani 1 1 d . . .
H15G H 0.6161 1.1024 1.0483 0.082 Uiso 1 1 calc R . .
H15H H 0.6226 1.0558 1.0245 0.082 Uiso 1 1 calc R . .
H15I H 0.6505 1.0636 1.0606 0.082 Uiso 1 1 calc R . .
C156 C 0.6043(4) 1.0412(6) 1.0990(4) 0.071(5) Uani 1 1 d . . .
H15J H 0.5951 1.0771 1.1005 0.106 Uiso 1 1 calc R . .
H15K H 0.6301 1.0392 1.1119 0.106 Uiso 1 1 calc R . .
H15L H 0.5899 1.0158 1.1080 0.106 Uiso 1 1 calc R . .
C161 C 0.5664(4) 0.5605(5) 0.8153(4) 0.067(4) Uani 1 1 d . . .
C162 C 0.5467(4) 0.5901(6) 0.8246(3) 0.054(3) Uani 1 1 d . . .
C163 C 0.5192(4) 0.6236(6) 0.8338(3) 0.079(4) Uani 1 1 d DU A .
C164 C 0.4939(4) 0.6481(7) 0.8020(4) 0.095(5) Uani 1 1 d DU . .
H16D H 0.4755 0.6704 0.8080 0.143 Uiso 1 1 calc R A .
H16E H 0.4818 0.6198 0.7870 0.143 Uiso 1 1 calc R . .
H16F H 0.5085 0.6698 0.7909 0.143 Uiso 1 1 calc R . .
C165 C 0.4965(4) 0.5893(7) 0.8510(4) 0.094(5) Uani 1 1 d DU . .
H16G H 0.4781 0.6113 0.8572 0.141 Uiso 1 1 calc R A .
H16H H 0.5127 0.5735 0.8711 0.141 Uiso 1 1 calc R . .
H16I H 0.4844 0.5612 0.8359 0.141 Uiso 1 1 calc R . .
C166 C 0.5384(4) 0.6684(6) 0.8576(4) 0.080(5) Uani 1 1 d DU . .
H16J H 0.5199 0.6907 0.8635 0.120 Uiso 1 1 calc R A .
H16K H 0.5530 0.6901 0.8464 0.120 Uiso 1 1 calc R . .
H16L H 0.5544 0.6529 0.8778 0.120 Uiso 1 1 calc R . .
C171 C 0.5776(3) 0.8119(4) 0.9068(2) 0.027(2) Uani 1 1 d . . .
C172 C 0.5485(3) 0.8320(4) 0.8947(2) 0.028(2) Uani 1 1 d . A .
C173 C 0.5125(3) 0.8526(5) 0.8767(3) 0.056(3) Uani 1 1 d DU . .
C174 C 0.4911(3) 0.8704(6) 0.9020(3) 0.066(4) Uani 1 1 d DU A .
H17A H 0.4671 0.8842 0.8898 0.099 Uiso 1 1 calc R . .
H17B H 0.5049 0.8983 0.9164 0.099 Uiso 1 1 calc R . .
H17C H 0.4879 0.8401 0.9156 0.099 Uiso 1 1 calc R . .
C175 C 0.5188(4) 0.9013(6) 0.8563(3) 0.083(5) Uani 1 1 d DU A .
H17D H 0.4951 0.9161 0.8441 0.125 Uiso 1 1 calc R . .
H17E H 0.5324 0.8904 0.8405 0.125 Uiso 1 1 calc R . .
H17F H 0.5328 0.9281 0.8714 0.125 Uiso 1 1 calc R . .
C176 C 0.4904(3) 0.8099(6) 0.8537(3) 0.076(5) Uani 1 1 d DU A .
H17G H 0.4664 0.8241 0.8419 0.114 Uiso 1 1 calc R . .
H17H H 0.4873 0.7790 0.8669 0.114 Uiso 1 1 calc R . .
H17I H 0.5036 0.7992 0.8374 0.114 Uiso 1 1 calc R . .
C181 C 0.6003(2) 0.6828(4) 0.9840(2) 0.024(2) Uani 1 1 d . . .
C182 C 0.5669(3) 0.6796(4) 0.9740(2) 0.028(2) Uani 1 1 d . A .
C183 C 0.5266(3) 0.6671(5) 0.9640(3) 0.041(3) Uani 1 1 d . . .
C184 C 0.5220(3) 0.6175(6) 0.9420(3) 0.058(4) Uani 1 1 d . A .
H18A H 0.4961 0.6074 0.9351 0.087 Uiso 1 1 calc R . .
H18B H 0.5364 0.5885 0.9547 0.087 Uiso 1 1 calc R . .
H18C H 0.5306 0.6250 0.9223 0.087 Uiso 1 1 calc R . .
C185 C 0.5158(3) 0.6541(6) 0.9966(3) 0.053(4) Uani 1 1 d . A .
H18D H 0.4897 0.6450 0.9911 0.080 Uiso 1 1 calc R . .
H18E H 0.5204 0.6850 1.0113 0.080 Uiso 1 1 calc R . .
H18F H 0.5303 0.6240 1.0078 0.080 Uiso 1 1 calc R . .
C186 C 0.5045(3) 0.7131(6) 0.9461(3) 0.053(4) Uani 1 1 d . A .
H18G H 0.4784 0.7037 0.9399 0.080 Uiso 1 1 calc R . .
H18H H 0.5121 0.7214 0.9260 0.080 Uiso 1 1 calc R . .
H18I H 0.5085 0.7440 0.9608 0.080 Uiso 1 1 calc R . .
C191 C 0.8198(4) 1.1521(6) 1.1930(3) 0.057(3) Uani 1 1 d U . .
C192 C 0.8198(5) 1.1769(8) 1.2163(4) 0.083(3) Uani 1 1 d U . .
C193 C 0.8176(5) 1.2153(9) 1.2428(5) 0.130(5) Uani 1 1 d DU . .
C194 C 0.8540(5) 1.2332(10) 1.2599(5) 0.148(8) Uani 1 1 d DU . .
H19A H 0.8647 1.2519 1.2442 0.221 Uiso 1 1 calc R . .
H19B H 0.8693 1.2026 1.2692 0.221 Uiso 1 1 calc R . .
H19C H 0.8526 1.2572 1.2780 0.221 Uiso 1 1 calc R . .
C195 C 0.8008(6) 1.1864(11) 1.2659(5) 0.160(8) Uani 1 1 d DU . .
H19D H 0.7759 1.1757 1.2540 0.240 Uiso 1 1 calc R . .
H19E H 0.8000 1.2095 1.2845 0.240 Uiso 1 1 calc R . .
H19F H 0.8155 1.1549 1.2743 0.240 Uiso 1 1 calc R . .
C196 C 0.7944(7) 1.2617(11) 1.2287(7) 0.202(10) Uani 1 1 d DU . .
H19G H 0.7697 1.2495 1.2172 0.303 Uiso 1 1 calc R . .
H19H H 0.8051 1.2801 1.2128 0.303 Uiso 1 1 calc R . .
H19I H 0.7932 1.2860 1.2467 0.303 Uiso 1 1 calc R . .
O201 O 0.57697(18) 0.8364(3) 0.99292(17) 0.0325(17) Uani 1 1 d . . .
O202 O 0.54499(19) 0.7885(3) 1.02059(18) 0.0387(18) Uani 1 1 d . . .
C201 C 0.5509(3) 0.8287(5) 1.0050(2) 0.030(2) Uani 1 1 d . A .
C202 C 0.5216(3) 0.8728(4) 1.0014(3) 0.047(3) Uani 1 1 d DU . .
F201 F 0.52760(16) 0.9144(3) 0.98447(17) 0.0497(17) Uani 1 1 d DU A .
F202 F 0.5208(3) 0.8902(3) 1.0309(2) 0.087(3) Uani 1 1 d DU A .
F203 F 0.48892(17) 0.8549(3) 0.9866(2) 0.078(3) Uani 1 1 d DU A .
O301 O 0.7351(4) 1.0828(6) 1.2102(4) 0.116(4) Uani 1 1 d DU . .
O302 O 0.7718(8) 1.0309(12) 1.2139(8) 0.081(5) Uani 0.41(2) 1 d PDU . 1
O303 O 0.7858(5) 1.0394(9) 1.2348(6) 0.081(4) Uani 0.59(2) 1 d PDU . 2
C301 C 0.7534(4) 1.0517(7) 1.2288(5) 0.091(4) Uani 1 1 d DU . .
C302 C 0.7367(4) 1.0281(7) 1.2522(3) 0.120(5) Uani 1 1 d DU . .
F301 F 0.7025(4) 1.0164(7) 1.2439(3) 0.184(6) Uani 1 1 d DU . .
F302 F 0.7478(4) 0.9812(6) 1.2633(3) 0.156(5) Uani 1 1 d DU . .
F303 F 0.7399(4) 1.0524(4) 1.2793(2) 0.126(4) Uani 1 1 d DU . .
O401 O 0.8438(2) 1.0936(3) 1.02214(17) 0.0352(17) Uani 1 1 d . . .
O402 O 0.8983(2) 1.1272(4) 1.0258(2) 0.052(2) Uani 1 1 d . . .
C401 C 0.8649(3) 1.1284(4) 1.0175(2) 0.030(2) Uani 1 1 d . B .
C402 C 0.8467(3) 1.1772(5) 0.9993(3) 0.060(2) Uani 1 1 d DU . .
F401 F 0.8655(4) 1.2166(6) 0.9937(5) 0.072(4) Uani 0.500(12) 1 d PDU B 1
F402 F 0.8240(4) 1.1981(6) 1.0168(4) 0.060(4) Uani 0.500(12) 1 d PDU B 1
F403 F 0.8228(5) 1.1647(6) 0.9709(4) 0.074(4) Uani 0.500(12) 1 d PDU B 1
F404 F 0.8646(4) 1.2198(6) 1.0160(4) 0.069(4) Uani 0.500(12) 1 d PDU B 2
F405 F 0.8119(4) 1.1833(6) 0.9948(5) 0.065(4) Uani 0.500(12) 1 d PDU B 2
F406 F 0.8535(5) 1.1821(7) 0.9688(4) 0.075(4) Uani 0.500(12) 1 d PDU B 2
O501 O 0.9016(2) 1.0974(4) 1.1810(2) 0.062(3) Uani 1 1 d . . .
O502 O 0.9608(3) 1.0899(5) 1.1890(2) 0.078(3) Uani 1 1 d . . .
C501 C 0.9323(4) 1.1093(6) 1.1946(3) 0.055(4) Uani 1 1 d . . .
C502 C 0.9404(4) 1.1495(6) 1.2239(4) 0.087(4) Uani 1 1 d DU . .
F501 F 0.9100(3) 1.1730(4) 1.2264(3) 0.117(4) Uani 1 1 d DU . .
F502 F 0.9557(3) 1.1260(4) 1.2524(2) 0.106(3) Uani 1 1 d DU . .
F503 F 0.9631(3) 1.1873(4) 1.2200(3) 0.115(4) Uani 1 1 d DU . .
N1 N 1.0090(5) 0.6880(7) 0.8828(6) 0.150(10) Uani 1 1 d . . .
C1N C 0.9830(5) 0.6898(7) 0.8922(5) 0.081(5) Uani 1 1 d . . .
C2N C 0.9507(5) 0.6891(8) 0.9027(4) 0.083(5) Uani 1 1 d . . .
N2 N 0.9278(5) 0.7632(8) 0.8339(4) 0.116(6) Uani 1 1 d U . .
C3N C 0.9479(6) 0.7620(10) 0.8202(4) 0.107(6) Uani 1 1 d U . .
C4N C 0.9770(6) 0.7644(12) 0.8035(5) 0.132(7) Uani 1 1 d U . .
N3 N 0.0843(5) 0.7136(10) 0.0421(6) 0.158(10) Uani 1 1 d . . .
C5N C 0.0696(5) 0.7283(9) 0.0150(6) 0.094(6) Uani 1 1 d . . .
C6N C 0.0528(4) 0.7457(8) -0.0187(4) 0.078(5) Uani 1 1 d . . .
N4 N 0.5978(13) 0.2582(18) 0.1171(11) 0.33(2) Uani 1 1 d DU . .
C7N C 0.5869(14) 0.2993(18) 0.1230(11) 0.28(2) Uani 1 1 d DU . .
C8N C 0.5763(10) 0.3547(17) 0.1203(6) 0.24(2) Uani 1 1 d DU . .
N5 N 0.6179(10) 0.1670(15) 0.1682(9) 0.259(12) Uani 1 1 d DU . .
C9N C 0.6260(12) 0.1239(16) 0.1781(12) 0.252(12) Uani 1 1 d DU . .
C10N C 0.6473(12) 0.0766(16) 0.1916(10) 0.246(13) Uani 1 1 d DU . .
O1H O 0.5000 0.916(2) 0.7500 0.30(2) Uani 1 2 d SU . .
H1H H 0.5000 0.8810 0.7500 0.364 Uiso 1 2 d SR . .
O1W O 0.0119(7) 0.0060(11) 0.2348(6) 0.244(12) Uiso 1 1 d . . .

loop_
_atom_site_aniso_label
_atom_site_aniso_U_11
_atom_site_aniso_U_22
_atom_site_aniso_U_33
_atom_site_aniso_U_23
_atom_site_aniso_U_13
_atom_site_aniso_U_12
Ag1 0.0373(4) 0.0103(4) 0.0220(3) 0.0024(3) 0.0064(3) 0.0001(3)
Ag2 0.0187(3) 0.0227(4) 0.0303(4) 0.0029(3) 0.0090(3) 0.0017(3)
Ag3 0.0283(4) 0.0144(4) 0.0312(4) 0.0034(3) 0.0083(3) -0.0004(3)
Ag4 0.0288(4) 0.0152(4) 0.0297(4) 0.0017(3) 0.0064(3) 0.0019(3)
Ag5 0.0251(4) 0.0223(4) 0.0345(4) 0.0041(3) 0.0093(3) -0.0004(3)
Ag6 0.0384(4) 0.0173(4) 0.0310(4) -0.0028(3) 0.0133(3) 0.0021(4)
Ag7 0.0263(4) 0.0180(4) 0.0324(4) 0.0033(3) 0.0104(3) 0.0024(3)
Ag8 0.0297(4) 0.0234(4) 0.0356(4) 0.0038(3) 0.0133(3) 0.0052(4)
Ag9 0.0262(4) 0.0197(4) 0.0425(4) -0.0016(3) 0.0076(3) 0.0013(3)
Ag10 0.0287(4) 0.0173(4) 0.0364(4) 0.0009(3) 0.0137(3) 0.0031(3)
Ag11 0.0241(3) 0.0138(4) 0.0292(4) 0.0015(3) 0.0131(3) 0.0014(3)
Ag12 0.0564(5) 0.0340(5) 0.0438(5) -0.0105(4) 0.0259(5) -0.0140(5)
Ag13 0.0338(5) 0.0203(5) 0.1033(8) 0.0089(5) -0.0048(5) -0.0070(4)
Ag14 0.0430(5) 0.0515(7) 0.0725(7) 0.0387(6) 0.0035(5) -0.0026(5)
Ag15 0.0580(6) 0.0503(7) 0.0515(5) -0.0177(5) 0.0239(5) -0.0106(5)
Ag16 0.0471(5) 0.0916(9) 0.0324(5) -0.0160(5) 0.0138(4) 0.0034(6)
Ag17 0.0458(6) 0.0420(7) 0.1130(9) -0.0207(6) 0.0171(6) -0.0140(5)
Ag18 0.0862(8) 0.0387(6) 0.0475(6) -0.0095(5) -0.0061(5) 0.0020(6)
Ag19 0.0997(9) 0.0834(10) 0.0427(6) 0.0196(6) 0.0199(6) 0.0351(8)
Ag20 0.1015(9) 0.0913(10) 0.0502(6) -0.0350(6) 0.0357(6) -0.0592(8)
Ag21 0.0359(4) 0.0136(4) 0.0304(4) 0.0022(3) 0.0125(3) 0.0009(3)
Ag22 0.0330(4) 0.0298(5) 0.0387(4) -0.0080(4) 0.0032(4) -0.0014(4)
Ag23 0.0248(4) 0.0201(4) 0.0347(4) 0.0067(3) 0.0087(3) 0.0029(3)
Ag24 0.0265(4) 0.0182(4) 0.0328(4) 0.0006(3) 0.0088(3) 0.0003(3)
Ag25 0.0344(4) 0.0239(4) 0.0348(4) 0.0006(3) 0.0108(4) 0.0017(4)
Ag26 0.0339(4) 0.0213(4) 0.0355(4) -0.0043(3) 0.0053(4) -0.0017(4)
Ag27 0.0364(4) 0.0220(5) 0.0503(5) 0.0025(4) 0.0104(4) 0.0002(4)
Ag28 0.0457(5) 0.0278(5) 0.0438(5) 0.0011(4) 0.0081(4) -0.0087(4)
Ag29 0.0344(4) 0.0240(4) 0.0347(4) -0.0027(3) 0.0092(4) 0.0055(4)
Ag30 0.0583(5) 0.0343(5) 0.0275(4) 0.0039(4) 0.0002(4) -0.0249(5)
Ag31 0.0558(6) 0.0268(5) 0.0588(6) -0.0160(4) 0.0094(5) 0.0008(5)
Ag32 0.0544(5) 0.0168(4) 0.0584(5) 0.0105(4) 0.0306(5) 0.0020(4)
Mn1 0.0199(7) 0.0077(7) 0.0207(7) 0.0011(6) 0.0067(6) -0.0002(6)
Mn2 0.0166(9) 0.0057(9) 0.0219(9) -0.0003(8) 0.0079(8) -0.0008(8)
Mo1 0.0211(4) 0.0105(4) 0.0242(4) 0.0032(3) 0.0052(3) -0.0002(3)
Mo2 0.0236(4) 0.0080(4) 0.0243(4) -0.0001(3) 0.0062(3) -0.0011(3)
Mo3 0.0256(4) 0.0119(4) 0.0200(4) -0.0009(3) 0.0080(3) -0.0002(4)
Mo4 0.0416(5) 0.0122(4) 0.0238(4) -0.0029(3) 0.0026(4) -0.0016(4)
Mo5 0.0212(4) 0.0085(4) 0.0238(4) 0.0004(3) 0.0081(3) 0.0009(3)
Mo6 0.0189(4) 0.0083(4) 0.0228(4) 0.0003(3) 0.0075(3) 0.0010(3)
Mo7 0.0208(4) 0.0082(4) 0.0219(4) 0.0018(3) 0.0077(3) -0.0003(3)
O1 0.022(3) 0.009(3) 0.023(3) 0.002(3) 0.010(3) -0.001(3)
O2 0.025(3) 0.003(3) 0.032(3) 0.002(3) 0.011(3) -0.001(3)
O3 0.023(3) 0.011(3) 0.019(3) 0.003(3) 0.009(3) 0.003(3)
O4 0.028(3) 0.007(3) 0.025(3) 0.003(3) 0.000(3) 0.003(3)
O5 0.028(3) 0.011(3) 0.030(3) 0.001(3) 0.009(3) 0.001(3)
O6 0.028(3) 0.012(3) 0.025(3) 0.006(3) 0.007(3) -0.003(3)
O7 0.020(3) 0.005(3) 0.021(3) 0.003(2) 0.002(3) -0.001(3)
O8 0.031(4) 0.010(3) 0.032(4) -0.003(3) 0.010(3) -0.001(3)
O9 0.023(3) 0.012(3) 0.024(3) 0.004(3) 0.008(3) -0.001(3)
O10 0.014(3) 0.009(3) 0.018(3) 0.005(2) -0.001(2) 0.002(3)
O11 0.024(3) 0.008(3) 0.026(3) 0.004(3) 0.008(3) -0.005(3)
O12 0.035(4) 0.014(4) 0.021(3) -0.001(3) 0.010(3) 0.001(3)
O13 0.030(3) 0.013(3) 0.018(3) -0.003(3) 0.010(3) -0.003(3)
O14 0.024(3) 0.014(3) 0.029(3) 0.001(3) 0.014(3) 0.000(3)
O15 0.027(3) 0.008(3) 0.035(4) -0.002(3) 0.010(3) 0.004(3)
O16 0.031(3) 0.014(3) 0.017(3) -0.002(3) 0.004(3) 0.002(3)
O17 0.024(3) 0.017(4) 0.039(4) 0.007(3) 0.001(3) -0.006(3)
O18 0.022(3) 0.016(4) 0.030(3) 0.003(3) 0.008(3) -0.010(3)
O19 0.026(3) 0.017(4) 0.027(3) 0.003(3) 0.011(3) 0.001(3)
O20 0.027(3) 0.014(4) 0.028(3) 0.004(3) 0.009(3) 0.000(3)
O21 0.046(4) 0.020(4) 0.017(3) -0.004(3) 0.001(3) -0.013(3)
O22 0.039(4) 0.015(4) 0.024(3) -0.001(3) 0.017(3) 0.000(3)
O23 0.021(3) 0.010(3) 0.023(3) -0.004(3) 0.008(3) 0.001(3)
O24 0.031(4) 0.022(4) 0.033(4) -0.003(3) 0.012(3) 0.002(3)
O25 0.028(3) 0.013(4) 0.034(4) 0.001(3) 0.008(3) -0.002(3)
O26 0.030(4) 0.013(4) 0.034(4) 0.002(3) 0.004(3) -0.002(3)
O27 0.048(4) 0.032(5) 0.033(4) 0.011(3) -0.003(4) -0.012(4)
O28 0.080(6) 0.016(4) 0.040(4) -0.008(3) -0.004(4) 0.016(4)
C11 0.033(5) 0.019(6) 0.031(5) 0.005(4) 0.015(5) 0.005(5)
C12 0.016(4) 0.026(6) 0.030(5) -0.008(4) 0.014(4) 0.004(4)
C13 0.043(6) 0.014(5) 0.037(6) 0.007(5) 0.010(5) 0.003(5)
C14 0.062(8) 0.021(6) 0.082(9) 0.021(6) 0.052(7) 0.009(6)
C15 0.038(6) 0.040(8) 0.065(8) 0.012(6) 0.022(6) -0.007(6)
C16 0.086(10) 0.047(9) 0.052(8) 0.007(7) 0.029(8) -0.011(8)
C21 0.033(5) 0.018(5) 0.042(5) -0.008(4) 0.015(4) 0.003(4)
C22 0.063(6) 0.022(5) 0.061(6) -0.007(5) 0.037(5) 0.002(5)
C23 0.119(8) 0.041(6) 0.096(7) -0.003(6) 0.063(7) -0.023(6)
C24 0.127(13) 0.086(13) 0.208(16) 0.006(13) 0.080(13) -0.006(12)
C25 0.145(15) 0.056(12) 0.108(12) -0.027(11) 0.101(12) -0.020(13)
C27 0.138(16) 0.059(14) 0.108(14) 0.001(13) 0.095(13) -0.027(14)
C26 0.167(14) 0.040(9) 0.093(10) 0.000(8) 0.070(10) -0.026(10)
C31 0.034(5) 0.015(5) 0.031(5) -0.007(4) 0.014(5) -0.008(5)
C32 0.037(6) 0.017(5) 0.037(6) -0.008(5) 0.016(5) 0.005(5)
C33 0.037(6) 0.019(6) 0.030(5) 0.000(4) 0.002(5) -0.001(5)
C34 0.078(10) 0.035(8) 0.075(9) 0.031(7) -0.017(8) -0.012(8)
C35 0.052(7) 0.030(7) 0.041(6) -0.006(5) 0.005(6) 0.010(6)
C36 0.059(8) 0.059(9) 0.056(7) 0.005(7) 0.029(7) 0.040(7)
C41 0.045(6) 0.032(7) 0.037(6) -0.007(5) 0.014(5) -0.009(6)
C42 0.060(7) 0.037(7) 0.031(6) -0.002(5) 0.018(6) -0.001(6)
C43 0.113(9) 0.091(10) 0.036(6) -0.003(7) 0.025(7) -0.048(9)
C44 0.120(12) 0.079(11) 0.048(7) -0.009(7) 0.037(8) -0.039(10)
C45 0.101(11) 0.174(16) 0.063(9) 0.006(10) 0.032(9) -0.083(12)
C46 0.138(9) 0.092(9) 0.077(8) 0.001(7) 0.031(7) -0.018(8)
C51 0.034(6) 0.035(7) 0.046(7) -0.008(6) 0.017(5) -0.006(6)
C52 0.053(7) 0.042(8) 0.033(6) -0.013(6) 0.013(6) -0.007(6)
C53 0.090(8) 0.029(6) 0.061(7) -0.004(6) 0.026(7) 0.006(7)
C54 0.075(9) 0.025(7) 0.085(9) -0.004(7) 0.009(8) -0.007(7)
C55 0.160(14) 0.041(9) 0.069(9) -0.023(7) 0.001(10) 0.041(10)
C56 0.079(9) 0.064(10) 0.076(9) 0.026(8) 0.023(8) 0.010(8)
C61 0.039(6) 0.027(6) 0.033(6) -0.014(5) 0.011(5) -0.009(5)
C62 0.036(6) 0.029(7) 0.032(6) -0.008(5) -0.004(5) 0.007(5)
C63 0.030(6) 0.028(7) 0.069(8) -0.011(6) -0.011(6) -0.001(5)
C64 0.075(10) 0.036(8) 0.079(10) -0.018(7) -0.010(8) 0.005(8)
C65 0.053(8) 0.032(8) 0.091(10) -0.007(7) 0.017(8) -0.003(7)
C66 0.075(10) 0.031(8) 0.107(12) -0.028(8) 0.036(9) 0.002(7)
C71 0.029(5) 0.017(6) 0.043(6) -0.004(5) 0.007(5) -0.006(5)
C72 0.027(5) 0.036(7) 0.042(6) 0.003(5) 0.011(5) 0.015(5)
C73 0.037(6) 0.033(7) 0.072(8) -0.003(6) 0.015(6) -0.007(6)
C74 0.021(5) 0.063(10) 0.074(9) 0.028(7) 0.010(6) -0.012(6)
C75 0.061(9) 0.036(9) 0.110(12) -0.016(8) 0.007(9) -0.009(8)
C76 0.053(8) 0.062(10) 0.073(9) -0.013(8) 0.020(7) -0.036(8)
C81 0.027(5) 0.010(5) 0.041(6) 0.005(4) 0.014(5) -0.001(4)
C82 0.035(6) 0.018(6) 0.039(6) 0.001(5) 0.014(5) 0.004(5)
C83 0.041(6) 0.067(10) 0.025(6) 0.010(6) -0.003(5) 0.023(7)
C84 0.097(12) 0.123(16) 0.022(6) 0.017(8) 0.008(7) 0.056(11)
C85 0.074(10) 0.120(17) 0.053(9) -0.040(10) -0.015(8) 0.011(11)
C86 0.114(13) 0.067(11) 0.038(7) 0.016(7) 0.007(8) 0.044(10)
C91 0.077(7) 0.064(7) 0.025(5) -0.003(5) 0.023(5) -0.020(6)
C92 0.075(8) 0.048(8) 0.020(6) -0.009(6) 0.019(7) -0.003(8)
C93 0.076(7) 0.048(7) 0.026(6) -0.003(6) 0.023(6) 0.011(6)
C94 0.108(15) 0.058(14) 0.030(10) 0.010(10) 0.032(10) 0.032(13)
C95 0.077(13) 0.053(13) 0.045(11) -0.007(10) 0.003(10) 0.019(12)
C96 0.107(15) 0.058(13) 0.032(10) 0.024(10) 0.028(10) 0.000(12)
C2 0.095(10) 0.053(9) 0.030(8) 0.003(8) 0.018(9) -0.018(10)
C3 0.113(12) 0.051(11) 0.038(9) 0.013(9) 0.023(9) -0.021(10)
C97 0.13(2) 0.060(17) 0.058(15) 0.020(14) 0.040(15) -0.004(17)
C98 0.14(2) 0.079(19) 0.048(16) 0.025(16) 0.008(16) -0.032(18)
C99 0.14(2) 0.047(16) 0.064(15) 0.003(14) 0.034(16) -0.024(17)
C101 0.075(6) 0.066(7) 0.067(6) -0.013(6) 0.006(6) -0.002(6)
C102 0.078(6) 0.094(7) 0.083(6) -0.028(6) 0.019(6) 0.007(6)
C103 0.106(8) 0.150(9) 0.118(8) -0.029(8) 0.026(7) 0.002(8)
C104 0.142(10) 0.160(11) 0.155(10) -0.036(8) 0.037(8) 0.004(9)
C105 0.117(13) 0.239(19) 0.103(12) -0.049(14) 0.046(11) -0.002(15)
C106 0.125(11) 0.144(12) 0.121(11) 0.004(9) 0.032(8) 0.008(9)
C109 0.113(15) 0.141(16) 0.100(15) 0.003(15) 0.007(14) -0.017(15)
C111 0.033(5) 0.015(5) 0.027(5) 0.004(4) 0.009(4) -0.006(4)
C112 0.028(5) 0.016(5) 0.032(5) 0.007(4) 0.010(4) -0.002(4)
C113 0.031(5) 0.018(5) 0.029(5) 0.001(4) 0.008(4) -0.001(5)
C114 0.046(6) 0.046(8) 0.036(6) -0.006(5) 0.018(5) -0.006(6)
C115 0.035(6) 0.022(6) 0.051(6) 0.006(5) 0.017(5) 0.004(5)
C116 0.032(5) 0.014(5) 0.036(5) 0.002(4) 0.012(5) -0.014(5)
C121 0.047(7) 0.033(7) 0.035(6) 0.010(5) -0.009(5) -0.012(6)
C122 0.040(6) 0.042(8) 0.035(6) 0.001(6) 0.007(5) -0.018(6)
C123 0.036(6) 0.051(8) 0.046(7) 0.001(6) 0.005(5) 0.006(6)
C124 0.089(11) 0.082(13) 0.059(9) -0.004(9) -0.032(8) 0.016(11)
C125 0.057(9) 0.042(9) 0.112(12) 0.041(9) 0.005(9) 0.011(8)
C126 0.069(9) 0.087(13) 0.076(10) 0.000(9) 0.041(9) 0.005(9)
C131 0.026(5) 0.028(6) 0.040(6) 0.007(5) 0.016(5) 0.015(5)
C132 0.009(4) 0.028(5) 0.032(5) -0.005(4) 0.013(4) -0.001(4)
C133 0.030(5) 0.028(6) 0.039(6) 0.004(5) 0.019(5) 0.012(5)
C134 0.029(6) 0.041(8) 0.079(9) -0.007(7) 0.007(6) 0.014(6)
C135 0.054(7) 0.041(8) 0.055(7) 0.015(6) 0.027(6) 0.023(6)
C136 0.053(7) 0.027(7) 0.056(7) 0.003(6) 0.016(6) 0.010(6)
C141 0.020(4) 0.008(5) 0.028(5) 0.008(4) 0.004(4) 0.003(4)
C142 0.052(7) 0.009(5) 0.043(6) -0.002(5) 0.022(6) 0.000(5)
C143 0.075(7) 0.036(6) 0.023(5) 0.007(5) 0.020(5) -0.015(6)
C144 0.104(10) 0.044(8) 0.033(6) 0.023(6) -0.002(7) -0.021(8)
C145 0.112(11) 0.094(11) 0.041(7) 0.016(7) 0.026(8) -0.045(10)
C146 0.100(10) 0.059(9) 0.031(6) 0.011(6) 0.024(7) -0.014(8)
C151 0.040(6) 0.030(7) 0.031(5) -0.008(5) 0.018(5) 0.006(5)
C152 0.026(5) 0.026(6) 0.040(6) 0.001(5) 0.014(5) 0.010(5)
C153 0.055(7) 0.021(6) 0.059(7) -0.001(6) 0.020(6) 0.019(6)
C154 0.037(6) 0.034(7) 0.084(9) -0.003(7) 0.025(7) 0.010(6)
C155 0.048(7) 0.021(7) 0.093(10) 0.001(7) 0.015(7) 0.006(6)
C156 0.073(10) 0.061(11) 0.081(10) -0.007(8) 0.027(8) 0.045(9)
C161 0.060(9) 0.024(7) 0.122(13) 0.002(8) 0.032(9) -0.006(7)
C162 0.056(8) 0.043(9) 0.070(9) 0.017(7) 0.027(7) 0.008(7)
C163 0.063(8) 0.097(11) 0.075(8) 0.021(8) 0.013(7) 0.023(8)
C164 0.089(10) 0.111(13) 0.075(10) 0.035(9) 0.003(8) 0.045(10)
C165 0.053(8) 0.131(15) 0.096(11) 0.019(11) 0.018(8) 0.018(10)
C166 0.068(9) 0.076(11) 0.097(11) 0.015(9) 0.022(8) 0.017(9)
C171 0.033(6) 0.018(6) 0.030(5) 0.001(4) 0.008(5) -0.001(5)
C172 0.028(5) 0.032(6) 0.022(5) 0.011(5) 0.002(4) 0.003(5)
C173 0.041(6) 0.074(9) 0.043(6) -0.002(6) -0.003(5) 0.026(6)
C174 0.044(7) 0.085(11) 0.062(8) -0.010(8) 0.002(6) 0.018(8)
C175 0.097(10) 0.078(11) 0.067(9) 0.015(8) 0.009(8) 0.051(9)
C176 0.043(7) 0.099(12) 0.072(9) -0.031(8) -0.012(6) 0.031(8)
C181 0.022(5) 0.015(5) 0.038(5) 0.004(4) 0.016(4) -0.007(4)
C182 0.032(6) 0.022(6) 0.032(5) -0.003(4) 0.011(5) 0.000(5)
C183 0.025(5) 0.050(8) 0.051(7) -0.007(6) 0.016(5) -0.016(6)
C184 0.034(6) 0.072(11) 0.067(9) -0.020(8) 0.011(6) -0.014(7)
C185 0.033(6) 0.077(11) 0.060(8) -0.013(7) 0.029(6) -0.014(7)
C186 0.014(5) 0.076(11) 0.059(8) -0.010(7) -0.007(5) 0.000(6)
C191 0.068(6) 0.052(6) 0.056(5) -0.010(5) 0.027(5) -0.003(5)
C192 0.103(6) 0.092(7) 0.062(5) -0.024(5) 0.036(5) -0.010(6)
C193 0.138(9) 0.153(10) 0.100(8) -0.044(8) 0.035(8) -0.005(8)
C194 0.108(13) 0.195(18) 0.134(14) -0.098(13) 0.023(12) 0.002(14)
C195 0.150(15) 0.234(19) 0.111(13) -0.057(14) 0.059(12) -0.057(15)
C196 0.206(12) 0.195(12) 0.194(12) -0.025(9) 0.033(9) 0.006(9)
O201 0.032(4) 0.022(4) 0.048(4) 0.009(3) 0.018(3) 0.013(3)
O202 0.035(4) 0.032(5) 0.050(4) 0.014(4) 0.013(4) 0.000(4)
C201 0.022(5) 0.033(7) 0.034(5) 0.004(5) 0.004(4) -0.004(5)
C202 0.039(6) 0.038(6) 0.073(7) 0.012(6) 0.029(5) 0.014(5)
F201 0.039(3) 0.038(4) 0.073(4) 0.021(4) 0.016(3) 0.015(3)
F202 0.125(7) 0.070(6) 0.082(6) 0.014(5) 0.053(5) 0.061(6)
F203 0.026(3) 0.052(5) 0.148(7) 0.033(5) 0.012(4) 0.000(4)
O301 0.097(7) 0.122(8) 0.121(7) 0.021(6) 0.014(6) -0.032(6)
O302 0.082(8) 0.098(8) 0.070(8) -0.002(7) 0.030(6) -0.016(7)
O303 0.081(8) 0.099(9) 0.069(8) 0.007(7) 0.031(7) -0.018(8)
C301 0.085(7) 0.105(8) 0.080(7) 0.005(6) 0.016(6) -0.029(7)
C302 0.160(11) 0.153(12) 0.084(8) 0.006(9) 0.097(9) -0.038(11)
F301 0.137(10) 0.311(17) 0.118(9) 0.036(10) 0.057(8) -0.101(11)
F302 0.243(13) 0.135(12) 0.141(10) -0.002(8) 0.137(10) -0.018(11)
F303 0.237(12) 0.097(8) 0.075(6) -0.031(5) 0.095(7) -0.021(8)
O401 0.053(5) 0.013(4) 0.041(4) -0.003(3) 0.016(4) -0.010(4)
O402 0.043(5) 0.063(7) 0.051(5) 0.002(5) 0.014(4) -0.001(5)
C401 0.039(6) 0.030(6) 0.023(5) 0.000(5) 0.009(5) 0.010(5)
C402 0.065(5) 0.033(4) 0.080(5) 0.015(4) 0.018(4) 0.003(4)
F401 0.071(7) 0.047(7) 0.095(7) 0.023(6) 0.019(6) -0.011(6)
F402 0.064(8) 0.039(7) 0.079(8) 0.020(7) 0.023(7) 0.012(7)
F403 0.084(9) 0.033(7) 0.082(8) 0.025(7) -0.016(7) 0.006(7)
F404 0.082(7) 0.036(6) 0.087(7) 0.002(6) 0.016(6) 0.006(6)
F405 0.045(7) 0.035(7) 0.106(9) 0.017(8) 0.006(7) 0.011(6)
F406 0.091(9) 0.047(8) 0.083(8) 0.032(7) 0.019(7) 0.018(7)
O501 0.051(5) 0.059(7) 0.062(6) -0.016(5) -0.008(5) 0.004(5)
O502 0.052(6) 0.106(10) 0.068(6) 0.009(6) 0.001(5) -0.001(6)
C501 0.038(7) 0.071(11) 0.049(8) 0.026(7) -0.002(6) 0.012(7)
C502 0.087(9) 0.067(9) 0.085(9) 0.011(8) -0.014(8) -0.016(8)
F501 0.100(7) 0.094(8) 0.127(8) -0.043(7) -0.020(7) 0.013(7)
F502 0.137(8) 0.087(8) 0.068(6) 0.005(5) -0.021(6) -0.001(7)
F503 0.101(7) 0.065(7) 0.143(8) 0.024(6) -0.031(6) -0.035(6)
N1 0.072(11) 0.084(14) 0.30(3) 0.085(16) 0.051(15) 0.044(10)
C1N 0.067(10) 0.045(10) 0.114(14) 0.025(9) -0.004(10) -0.002(9)
C2N 0.081(11) 0.100(15) 0.074(10) 0.019(10) 0.033(9) 0.019(11)
N2 0.121(12) 0.157(15) 0.075(9) 0.046(10) 0.037(9) 0.047(12)
C3N 0.102(11) 0.161(15) 0.067(9) 0.046(10) 0.039(8) 0.038(12)
C4N 0.107(12) 0.201(19) 0.106(12) 0.039(13) 0.060(11) 0.046(14)
N3 0.087(13) 0.15(2) 0.20(2) 0.036(19) -0.028(14) -0.030(14)
C5N 0.046(9) 0.095(16) 0.143(19) -0.018(15) 0.029(11) -0.020(11)
C6N 0.063(9) 0.099(15) 0.069(10) -0.022(10) 0.016(8) -0.001(10)
N4 0.21(3) 0.52(7) 0.23(2) -0.07(3) -0.003(19) 0.00(4)
C7N 0.18(3) 0.51(7) 0.134(15) -0.07(3) -0.004(16) -0.03(4)
C8N 0.15(2) 0.51(7) 0.047(11) -0.03(3) 0.002(13) -0.05(4)
N5 0.270(14) 0.259(15) 0.246(14) -0.010(9) 0.064(9) 0.005(9)
C9N 0.263(13) 0.248(14) 0.239(13) -0.011(9) 0.058(9) 0.006(9)
C10N 0.251(15) 0.243(15) 0.240(15) -0.011(9) 0.059(9) 0.007(9)
O1H 0.30(2) 0.30(2) 0.31(2) 0.000 0.060(11) 0.000

loop_
_atom_type_symbol
_atom_type_description
_atom_type_scat_dispersion_real
_atom_type_scat_dispersion_imag
_atom_type_scat_source
C C 0.0033 0.0016 'International Tables Vol C Tables 4.2.6.8 and 6.1.1.4'
H H 0.0000 0.0000 'International Tables Vol C Tables 4.2.6.8 and 6.1.1.4'
N N 0.0061 0.0033 'International Tables Vol C Tables 4.2.6.8 and 6.1.1.4'
O O 0.0106 0.0060 'International Tables Vol C Tables 4.2.6.8 and 6.1.1.4'
F F 0.0171 0.0103 'International Tables Vol C Tables 4.2.6.8 and 6.1.1.4'
Mn Mn 0.3368 0.7283 'International Tables Vol C Tables 4.2.6.8 and 6.1.1.4'
Mo Mo -1.6832 0.6857 'International Tables Vol C Tables 4.2.6.8 and 6.1.1.4'
Ag Ag -0.8971 1.1015 'International Tables Vol C Tables 4.2.6.8 and 6.1.1.4'

loop_
_geom_angle_atom_site_label_1
_geom_angle_atom_site_label_2
_geom_angle_atom_site_label_3
_geom_angle
_geom_angle_site_symmetry_1
_geom_angle_site_symmetry_3
O6 Ag1 C111 131.1(3) . .
O6 Ag1 O10 100.3(2) . 7_667
C111 Ag1 O10 108.1(3) . 7_667
O6 Ag1 O13 113.0(2) . .
C111 Ag1 O13 114.2(3) . .
O10 Ag1 O13 68.17(18) 7_667 .
O6 Ag1 C112 134.7(3) . .
C111 Ag1 C112 28.6(3) . .
O10 Ag1 C112 123.2(3) 7_667 .
O13 Ag1 C112 95.8(3) . .
O6 Ag1 Ag5 106.05(16) . .
C111 Ag1 Ag5 41.8(2) . .
O10 Ag1 Ag5 83.71(13) 7_667 .
O13 Ag1 Ag5 134.84(14) . .
C112 Ag1 Ag5 70.3(2) . .
O6 Ag1 Ag30 88.62(16) . .
C111 Ag1 Ag30 45.1(2) . .
O10 Ag1 Ag30 141.21(14) 7_667 .
O13 Ag1 Ag30 141.73(13) . .
C112 Ag1 Ag30 50.2(2) . .
Ag5 Ag1 Ag30 57.62(3) . .
C181 Ag2 O23 166.8(3) . 7_667
C181 Ag2 O18 96.3(3) . 7_667
O23 Ag2 O18 88.9(2) 7_667 7_667
C181 Ag2 Ag32 56.4(3) . .
O23 Ag2 Ag32 114.79(16) 7_667 .
O18 Ag2 Ag32 149.03(14) 7_667 .
C181 Ag2 Ag29 51.0(3) . .
O23 Ag2 Ag29 141.48(15) 7_667 .
O18 Ag2 Ag29 64.86(13) 7_667 .
Ag32 Ag2 Ag29 100.75(3) . .
C181 Ag2 Ag23 49.8(3) . .
O23 Ag2 Ag23 125.97(16) 7_667 .
O18 Ag2 Ag23 57.42(14) 7_667 .
Ag32 Ag2 Ag23 91.76(3) . .
Ag29 Ag2 Ag23 63.94(2) . .
C181 Ag2 Ag11 115.1(3) . .
O23 Ag2 Ag11 77.84(15) 7_667 .
O18 Ag2 Ag11 56.58(14) 7_667 .
Ag32 Ag2 Ag11 144.30(3) . .
Ag29 Ag2 Ag11 64.34(2) . .
Ag23 Ag2 Ag11 107.72(3) . .
C81 Ag3 C141 150.0(3) . 7_667
C81 Ag3 C142 121.3(4) . .
C141 Ag3 C142 29.1(3) 7_667 .
C81 Ag3 O19 93.3(3) . .
C141 Ag3 O19 103.8(3) 7_667 .
C142 Ag3 O19 112.6(3) . .
C81 Ag3 Ag7 45.4(2) . .
C141 Ag3 Ag7 154.6(2) 7_667 .
C142 Ag3 Ag7 154.7(3) . .
O19 Ag3 Ag7 91.26(14) . .
C81 Ag3 Ag4 45.0(3) . .
C141 Ag3 Ag4 145.5(2) 7_667 .
C142 Ag3 Ag4 132.4(2) . .
O19 Ag3 Ag4 48.28(15) . .
Ag7 Ag3 Ag4 58.49(2) . .
C81 Ag3 Ag21 147.5(3) . 7_667
C141 Ag3 Ag21 39.5(2) 7_667 7_667
C142 Ag3 Ag21 62.8(3) . 7_667
O19 Ag3 Ag21 115.54(15) . 7_667
Ag7 Ag3 Ag21 115.45(3) . 7_667
Ag4 Ag3 Ag21 158.63(3) . 7_667
C111 Ag4 C81 162.2(3) . .
C111 Ag4 O19 98.8(3) . .
C81 Ag4 O19 93.1(3) . .
C111 Ag4 C82 134.0(3) . .
C81 Ag4 C82 28.6(3) . .
O19 Ag4 C82 116.3(3) . .
C111 Ag4 Ag5 46.3(2) . .
C81 Ag4 Ag5 138.6(2) . .
O19 Ag4 Ag5 113.37(15) . .
C82 Ag4 Ag5 128.2(2) . .
C111 Ag4 Ag7 146.1(2) . .
C81 Ag4 Ag7 45.3(2) . .
O19 Ag4 Ag7 92.57(14) . .
C82 Ag4 Ag7 64.5(2) . .
Ag5 Ag4 Ag7 99.90(3) . .
C111 Ag4 Ag3 147.3(3) . .
C81 Ag4 Ag3 42.9(3) . .
O19 Ag4 Ag3 50.24(16) . .
C82 Ag4 Ag3 68.3(2) . .
Ag5 Ag4 Ag3 146.89(3) . .
Ag7 Ag4 Ag3 58.36(2) . .
C111 Ag5 C171 163.6(4) . .
C111 Ag5 Ag4 50.3(3) . .
C171 Ag5 Ag4 121.8(3) . .
C111 Ag5 Ag30 47.6(3) . .
C171 Ag5 Ag30 131.6(3) . .
Ag4 Ag5 Ag30 96.25(3) . .
C111 Ag5 Ag23 151.7(3) . .
C171 Ag5 Ag23 44.6(3) . .
Ag4 Ag5 Ag23 137.36(3) . .
Ag30 Ag5 Ag23 122.24(3) . .
C111 Ag5 Ag1 45.9(3) . .
C171 Ag5 Ag1 150.4(3) . .
Ag4 Ag5 Ag1 74.63(3) . .
Ag30 Ag5 Ag1 61.75(3) . .
Ag23 Ag5 Ag1 106.09(3) . .
C111 Ag5 Ag9 134.5(3) . .
C171 Ag5 Ag9 42.1(3) . .
Ag4 Ag5 Ag9 84.24(3) . .
Ag30 Ag5 Ag9 168.52(3) . .
Ag23 Ag5 Ag9 61.82(2) . .
Ag1 Ag5 Ag9 128.99(3) . .
C51 Ag6 C31 131.2(4) . .
C51 Ag6 O8 120.8(4) . 7_667
C31 Ag6 O8 98.8(3) . 7_667
C51 Ag6 O15 112.7(3) . 7_667
C31 Ag6 O15 100.1(3) . 7_667
O8 Ag6 O15 80.7(2) 7_667 7_667
C51 Ag6 Ag26 115.9(3) . .
C31 Ag6 Ag26 46.4(3) . .
O8 Ag6 Ag26 73.58(15) 7_667 .
O15 Ag6 Ag26 131.36(13) 7_667 .
C51 Ag6 Ag12 43.7(3) . .
C31 Ag6 Ag12 171.6(3) . .
O8 Ag6 Ag12 89.31(14) 7_667 .
O15 Ag6 Ag12 79.03(14) 7_667 .
Ag26 Ag6 Ag12 139.47(4) . .
C81 Ag7 C131 157.2(4) . .
C81 Ag7 O5 100.7(3) . 7_667
C131 Ag7 O5 101.9(3) . 7_667
C81 Ag7 C132 133.2(3) . .
C131 Ag7 C132 29.1(3) . .
O5 Ag7 C132 116.2(2) 7_667 .
C81 Ag7 Ag3 45.5(3) . .
C131 Ag7 Ag3 157.0(3) . .
O5 Ag7 Ag3 55.19(13) 7_667 .
C132 Ag7 Ag3 153.9(2) . .
C81 Ag7 Ag4 47.7(3) . .
C131 Ag7 Ag4 129.7(3) . .
O5 Ag7 Ag4 99.59(14) 7_667 .
C132 Ag7 Ag4 139.8(2) . .
Ag3 Ag7 Ag4 63.15(2) . .
C81 Ag7 Ag9 127.1(3) . .
C131 Ag7 Ag9 44.2(3) . .
O5 Ag7 Ag9 112.08(14) 7_667 .
C132 Ag7 Ag9 65.0(2) . .
Ag3 Ag7 Ag9 140.16(3) . .
Ag4 Ag7 Ag9 85.61(3) . .
C131 Ag8 C151 155.3(4) . .
C131 Ag8 C152 127.0(4) . .
C151 Ag8 C152 28.7(4) . .
C131 Ag8 O1 112.4(3) . 7_667
C151 Ag8 O1 87.5(3) . 7_667
C152 Ag8 O1 105.8(3) . 7_667
C131 Ag8 Ag9 47.9(3) . .
C151 Ag8 Ag9 149.5(3) . .
C152 Ag8 Ag9 158.9(2) . .
O1 Ag8 Ag9 93.68(13) 7_667 .
C131 Ag8 Ag10 160.7(3) . .
C151 Ag8 Ag10 40.3(3) . .
C152 Ag8 Ag10 68.8(2) . .
O1 Ag8 Ag10 67.40(12) 7_667 .
Ag9 Ag8 Ag10 113.09(3) . .
C131 Ag9 C171 162.2(4) . .
C131 Ag9 C172 137.7(4) . .
C171 Ag9 C172 28.5(3) . .
C131 Ag9 Ag8 46.6(3) . .
C171 Ag9 Ag8 151.2(3) . .
C172 Ag9 Ag8 156.6(2) . .
C131 Ag9 Ag7 45.6(2) . .
C171 Ag9 Ag7 126.2(2) . .
C172 Ag9 Ag7 128.2(2) . .
Ag8 Ag9 Ag7 72.92(3) . .
C131 Ag9 Ag23 157.0(3) . .
C171 Ag9 Ag23 40.8(3) . .
C172 Ag9 Ag23 63.0(2) . .
Ag8 Ag9 Ag23 110.45(3) . .
Ag7 Ag9 Ag23 136.98(3) . .
C131 Ag9 Ag5 135.8(2) . .
C171 Ag9 Ag5 40.1(2) . .
C172 Ag9 Ag5 63.1(2) . .
Ag8 Ag9 Ag5 134.08(3) . .
Ag7 Ag9 Ag5 90.22(3) . .
Ag23 Ag9 Ag5 55.68(2) . .
C11 Ag10 C151 170.6(4) . .
C11 Ag10 Ag11 49.9(3) . .
C151 Ag10 Ag11 138.3(3) . .
C11 Ag10 Ag25 128.9(3) . .
C151 Ag10 Ag25 52.5(3) . .
Ag11 Ag10 Ag25 95.52(3) . .
C11 Ag10 Ag29 47.1(3) . .
C151 Ag10 Ag29 135.5(3) . .
Ag11 Ag10 Ag29 68.28(3) . .
Ag25 Ag10 Ag29 161.42(3) . .
C11 Ag10 Ag8 143.0(3) . .
C151 Ag10 Ag8 44.0(3) . .
Ag11 Ag10 Ag8 112.22(3) . .
Ag25 Ag10 Ag8 79.08(3) . .
Ag29 Ag10 Ag8 98.20(3) . .
C11 Ag11 O2 157.0(3) . 7_667
C11 Ag11 O13 110.2(3) . 7_667
O2 Ag11 O13 85.7(2) 7_667 7_667
C11 Ag11 O24 98.3(3) . 7_667
O2 Ag11 O24 89.8(2) 7_667 7_667
O13 Ag11 O24 113.5(2) 7_667 7_667
C11 Ag11 Ag10 46.0(3) . .
O2 Ag11 Ag10 118.00(15) 7_667 .
O13 Ag11 Ag10 155.94(14) 7_667 .
O24 Ag11 Ag10 73.20(15) 7_667 .
C11 Ag11 Ag29 42.2(3) . .
O2 Ag11 Ag29 118.30(16) 7_667 .
O13 Ag11 Ag29 107.37(15) 7_667 .
O24 Ag11 Ag29 131.76(14) 7_667 .
Ag10 Ag11 Ag29 59.25(2) . .
C11 Ag11 Ag2 88.0(3) . .
O2 Ag11 Ag2 81.99(16) 7_667 .
O13 Ag11 Ag2 69.83(14) 7_667 .
O24 Ag11 Ag2 170.92(15) 7_667 .
Ag10 Ag11 Ag2 107.33(3) . .
Ag29 Ag11 Ag2 51.08(2) . .
C41 Ag12 C51 167.9(4) . .
C41 Ag12 Ag25 52.2(3) . .
C51 Ag12 Ag25 127.6(3) . .
C41 Ag12 Ag31 135.0(3) . .
C51 Ag12 Ag31 50.9(3) . .
Ag25 Ag12 Ag31 158.07(4) . .
C41 Ag12 Ag6 139.8(3) . .
C51 Ag12 Ag6 46.3(3) . .
Ag25 Ag12 Ag6 89.62(3) . .
Ag31 Ag12 Ag6 76.02(3) . .
C41 Ag12 Ag16 42.3(3) . 7_667
C51 Ag12 Ag16 147.8(3) . 7_667
Ag25 Ag12 Ag16 76.87(3) . 7_667
Ag31 Ag12 Ag16 98.23(4) . 7_667
Ag6 Ag12 Ag16 126.44(4) . 7_667
C71 Ag13 O25 163.6(3) . 7_667
C71 Ag13 Ag19 55.4(3) . .
O25 Ag13 Ag19 139.97(18) 7_667 .
C71 Ag13 Ag22 54.8(3) . .
O25 Ag13 Ag22 111.30(18) 7_667 .
Ag19 Ag13 Ag22 108.50(4) . .
C71 Ag13 Ag27 47.1(3) . .
O25 Ag13 Ag27 138.95(18) 7_667 .
Ag19 Ag13 Ag27 59.84(4) . .
Ag22 Ag13 Ag27 63.26(3) . .
C71 Ag13 Ag32 115.5(3) . 7_667
O25 Ag13 Ag32 48.87(17) 7_667 7_667
Ag19 Ag13 Ag32 170.78(5) . 7_667
Ag22 Ag13 Ag32 63.15(3) . 7_667
Ag27 Ag13 Ag32 116.12(4) . 7_667
C121 Ag14 C92 118.0(7) . .
C121 Ag14 C91 150.4(4) . .
C92 Ag14 C91 32.4(7) . .
C121 Ag14 O21 107.6(3) . .
C92 Ag14 O21 111.9(7) . .
C91 Ag14 O21 90.1(4) . .
C121 Ag14 O22 105.2(3) . .
C92 Ag14 O22 128.4(7) . .
C91 Ag14 O22 101.7(3) . .
O21 Ag14 O22 77.3(2) . .
C121 Ag14 C2 129.8(9) . .
C92 Ag14 C2 15.2(9) . .
C91 Ag14 C2 22.7(9) . .
O21 Ag14 C2 111.3(8) . .
O22 Ag14 C2 113.2(8) . .
C121 Ag14 Ag28 50.4(3) . .
C92 Ag14 Ag28 132.0(7) . .
C91 Ag14 Ag28 137.9(3) . .
O21 Ag14 Ag28 57.44(17) . .
O22 Ag14 Ag28 96.74(14) . .
C2 Ag14 Ag28 145.5(8) . .
C121 Ag14 Ag30 48.7(3) . .
C92 Ag14 Ag30 143.2(7) . .
C91 Ag14 Ag30 149.6(3) . .
O21 Ag14 Ag30 104.86(15) . .
O22 Ag14 Ag30 57.79(15) . .
C2 Ag14 Ag30 139.6(8) . .
Ag28 Ag14 Ag30 71.00(4) . .
C121 Ag14 Ag20 127.9(3) . .
C92 Ag14 Ag20 56.0(7) . .
C91 Ag14 Ag20 45.1(3) . .
O21 Ag14 Ag20 56.30(15) . .
O22 Ag14 Ag20 116.02(15) . .
C2 Ag14 Ag20 59.4(8) . .
Ag28 Ag14 Ag20 92.80(4) . .
Ag30 Ag14 Ag20 160.62(4) . .
C191 Ag15 C61 165.8(5) . .
C191 Ag15 C62 137.0(5) . .
C61 Ag15 C62 28.9(4) . .
C191 Ag15 Ag31 49.0(4) . .
C61 Ag15 Ag31 139.5(3) . .
C62 Ag15 Ag31 149.8(2) . .
C191 Ag15 Ag18 46.1(4) . .
C61 Ag15 Ag18 143.8(3) . .
C62 Ag15 Ag18 147.9(2) . .
Ag31 Ag15 Ag18 61.69(4) . .
C191 Ag15 Ag27 148.9(4) . .
C61 Ag15 Ag27 42.1(3) . .
C62 Ag15 Ag27 65.7(3) . .
Ag31 Ag15 Ag27 126.16(4) . .
Ag18 Ag15 Ag27 102.85(4) . .
C191 Ag15 Ag26 147.0(4) . .
C61 Ag15 Ag26 40.3(3) . .
C62 Ag15 Ag26 64.1(2) . .
Ag31 Ag15 Ag26 99.42(4) . .
Ag18 Ag15 Ag26 134.62(4) . .
Ag27 Ag15 Ag26 53.00(2) . .
C91 Ag16 C41 163.1(4) . 7_667
C91 Ag16 C42 134.3(4) . 7_667
C41 Ag16 C42 29.7(4) 7_667 7_667
C91 Ag16 O12 113.8(3) . .
C41 Ag16 O12 81.6(3) 7_667 .
C42 Ag16 O12 101.6(3) 7_667 .
C91 Ag16 Ag20 46.3(4) . .
C41 Ag16 Ag20 143.5(3) 7_667 .
C42 Ag16 Ag20 157.9(3) 7_667 .
O12 Ag16 Ag20 95.10(15) . .
C91 Ag16 Ag12 153.8(4) . 7_667
C41 Ag16 Ag12 38.5(3) 7_667 7_667
C42 Ag16 Ag12 67.9(3) 7_667 7_667
O12 Ag16 Ag12 64.41(14) . 7_667
Ag20 Ag16 Ag12 107.65(5) . 7_667
C101 Ag17 C161 167.3(6) . .
C101 Ag17 Ag28 124.7(5) . .
C161 Ag17 Ag28 49.5(4) . .
C101 Ag17 Ag19 141.8(5) . 7_667
C161 Ag17 Ag19 48.8(4) . 7_667
Ag28 Ag17 Ag19 91.44(5) . 7_667
C101 Ag17 Ag18 42.4(5) . 7_667
C161 Ag17 Ag18 150.2(4) . 7_667
Ag28 Ag17 Ag18 138.07(5) . 7_667
Ag19 Ag17 Ag18 103.33(5) 7_667 7_667
C101 Ag17 Ag20 41.2(5) . .
C161 Ag17 Ag20 137.4(4) . .
Ag28 Ag17 Ag20 88.30(4) . .
Ag19 Ag17 Ag20 146.59(6) 7_667 .
Ag18 Ag17 Ag20 58.18(4) 7_667 .
C101 Ag18 C191 164.8(5) 7_667 .
C101 Ag18 Ag15 148.7(4) 7_667 .
C191 Ag18 Ag15 43.6(3) . .
C101 Ag18 Ag31 141.0(4) 7_667 .
C191 Ag18 Ag31 46.3(4) . .
Ag15 Ag18 Ag31 57.30(3) . .
C101 Ag18 Ag20 44.6(4) 7_667 7_667
C191 Ag18 Ag20 139.7(4) . 7_667
Ag15 Ag18 Ag20 136.74(4) . 7_667
Ag31 Ag18 Ag20 96.45(5) . 7_667
C101 Ag18 Ag17 39.9(4) 7_667 7_667
C191 Ag18 Ag17 151.3(3) . 7_667
Ag15 Ag18 Ag17 108.95(5) . 7_667
Ag31 Ag18 Ag17 134.22(4) . 7_667
Ag20 Ag18 Ag17 62.82(4) 7_667 7_667
C161 Ag19 O502 115.7(5) 7_667 .
C161 Ag19 C71 132.0(5) 7_667 .
O502 Ag19 C71 110.8(4) . .
C161 Ag19 Ag13 88.1(4) 7_667 .
O502 Ag19 Ag13 156.2(3) . .
C71 Ag19 Ag13 45.7(2) . .
C161 Ag19 Ag17 44.2(4) 7_667 7_667
O502 Ag19 Ag17 89.4(2) . 7_667
C71 Ag19 Ag17 148.7(2) . 7_667
Ag13 Ag19 Ag17 110.42(6) . 7_667
C161 Ag19 Ag27 131.9(4) 7_667 .
O502 Ag19 Ag27 96.5(3) . .
C71 Ag19 Ag27 49.6(2) . .
Ag13 Ag19 Ag27 65.97(4) . .
Ag17 Ag19 Ag27 106.28(5) 7_667 .
C101 Ag20 C91 159.0(6) . .
C101 Ag20 O303 90.5(6) . 7_667
C91 Ag20 O303 108.8(6) . 7_667
C101 Ag20 C102 27.3(4) . .
C91 Ag20 C102 144.6(5) . .
O303 Ag20 C102 82.6(7) 7_667 .
C101 Ag20 O302 102.7(8) . 7_667
C91 Ag20 O302 98.2(8) . 7_667
O303 Ag20 O302 20.8(6) 7_667 7_667
C102 Ag20 O302 101.1(8) . 7_667
C101 Ag20 C92 132.2(7) . .
C91 Ag20 C92 28.3(6) . .
O303 Ag20 C92 124.2(7) 7_667 .
C102 Ag20 C92 117.8(7) . .
O302 Ag20 C92 121.2(9) 7_667 .
C101 Ag20 Ag16 153.3(4) . .
C91 Ag20 Ag16 43.6(4) . .
O303 Ag20 Ag16 80.3(5) 7_667 .
C102 Ag20 Ag16 162.9(4) . .
O302 Ag20 Ag16 62.3(7) 7_667 .
C92 Ag20 Ag16 72.0(5) . .
C101 Ag20 Ag18 43.3(4) . 7_667
C91 Ag20 Ag18 155.8(4) . 7_667
O303 Ag20 Ag18 59.3(4) 7_667 7_667
C102 Ag20 Ag18 58.7(4) . 7_667
O302 Ag20 Ag18 63.2(6) 7_667 7_667
C92 Ag20 Ag18 175.4(6) . 7_667
Ag16 Ag20 Ag18 112.17(6) . 7_667
C101 Ag20 Ag14 117.1(4) . .
C91 Ag20 Ag14 46.5(3) . .
O303 Ag20 Ag14 150.2(5) 7_667 .
C102 Ag20 Ag14 127.1(4) . .
O302 Ag20 Ag14 131.4(7) 7_667 .
C92 Ag20 Ag14 44.4(4) . .
Ag16 Ag20 Ag14 69.90(4) . .
Ag18 Ag20 Ag14 134.39(4) 7_667 .
C101 Ag20 Ag17 37.7(4) . .
C91 Ag20 Ag17 129.8(3) . .
O303 Ag20 Ag17 118.1(4) 7_667 .
C102 Ag20 Ag17 62.2(3) . .
O302 Ag20 Ag17 119.6(6) 7_667 .
C92 Ag20 Ag17 117.1(5) . .
Ag16 Ag20 Ag17 127.88(4) . .
Ag18 Ag20 Ag17 59.00(4) 7_667 .
Ag14 Ag20 Ag17 83.29(4) . .
C141 Ag21 C31 162.1(4) . 7_667
C141 Ag21 C32 132.5(3) . .
C31 Ag21 C32 29.6(3) 7_667 .
C141 Ag21 O7 100.7(3) . .
C31 Ag21 O7 86.2(3) 7_667 .
C32 Ag21 O7 100.1(3) . .
C141 Ag21 Ag24 47.5(2) . .
C31 Ag21 Ag24 150.0(3) 7_667 .
C32 Ag21 Ag24 175.2(2) . .
O7 Ag21 Ag24 75.61(13) . .
C141 Ag21 Ag26 155.5(2) . 7_667
C31 Ag21 Ag26 39.8(3) 7_667 7_667
C32 Ag21 Ag26 67.0(3) . 7_667
O7 Ag21 Ag26 87.67(13) . 7_667
Ag24 Ag21 Ag26 114.61(3) . 7_667
C141 Ag21 Ag3 42.4(2) . 7_667
C31 Ag21 Ag3 124.6(3) 7_667 7_667
C32 Ag21 Ag3 101.3(3) . 7_667
O7 Ag21 Ag3 80.10(13) . 7_667
Ag24 Ag21 Ag3 75.96(3) . 7_667
Ag26 Ag21 Ag3 161.41(3) 7_667 7_667
C21 Ag22 C71 142.9(4) 7_667 .
C21 Ag22 O402 112.5(3) 7_667 .
C71 Ag22 O402 100.4(3) . .
C21 Ag22 Ag13 104.7(3) 7_667 .
C71 Ag22 Ag13 45.6(2) . .
O402 Ag22 Ag13 142.71(18) . .
C21 Ag22 Ag27 151.1(3) 7_667 .
C71 Ag22 Ag27 47.1(2) . .
O402 Ag22 Ag27 82.02(18) . .
Ag13 Ag22 Ag27 63.64(3) . .
C21 Ag22 Ag32 40.9(3) 7_667 7_667
C71 Ag22 Ag32 108.1(2) . 7_667
O402 Ag22 Ag32 151.49(19) . 7_667
Ag13 Ag22 Ag32 64.53(3) . 7_667
Ag27 Ag22 Ag32 117.54(3) . 7_667
C171 Ag23 C181 165.9(3) . .
C171 Ag23 O14 102.3(3) . .
C181 Ag23 O14 87.2(3) . .
C171 Ag23 C182 137.7(3) . .
C181 Ag23 C182 28.2(3) . .
O14 Ag23 C182 108.1(3) . .
C171 Ag23 Ag2 150.6(3) . .
C181 Ag23 Ag2 43.3(2) . .
O14 Ag23 Ag2 55.33(14) . .
C182 Ag23 Ag2 71.6(2) . .
C171 Ag23 Ag5 44.3(3) . .
C181 Ag23 Ag5 146.5(2) . .
O14 Ag23 Ag5 59.29(14) . .
C182 Ag23 Ag5 158.9(2) . .
Ag2 Ag23 Ag5 107.92(3) . .
C171 Ag23 Ag29 136.1(3) . .
C181 Ag23 Ag29 45.9(2) . .
O14 Ag23 Ag29 110.26(14) . .
C182 Ag23 Ag29 56.2(2) . .
Ag2 Ag23 Ag29 55.58(2) . .
Ag5 Ag23 Ag29 141.65(3) . .
C171 Ag23 Ag9 42.5(3) . .
C181 Ag23 Ag9 142.1(2) . .
O14 Ag23 Ag9 113.72(15) . .
C182 Ag23 Ag9 136.2(2) . .
Ag2 Ag23 Ag9 123.77(3) . .
Ag5 Ag23 Ag9 62.50(2) . .
Ag29 Ag23 Ag9 96.27(3) . .
C141 Ag24 C21 150.7(4) . .
C141 Ag24 O20 104.5(3) . 7_667
C21 Ag24 O20 100.3(3) . 7_667
C141 Ag24 Ag21 47.1(2) . .
C21 Ag24 Ag21 131.7(3) . .
O20 Ag24 Ag21 115.49(14) 7_667 .
C141 Ag24 Ag32 166.8(2) . .
C21 Ag24 Ag32 42.5(3) . .
O20 Ag24 Ag32 65.42(15) 7_667 .
Ag21 Ag24 Ag32 127.78(3) . .
C41 Ag25 C151 120.2(4) . .
C41 Ag25 O15 125.6(3) . 7_667
C151 Ag25 O15 91.0(3) . 7_667
C41 Ag25 O24 98.7(3) . 7_667
C151 Ag25 O24 116.2(3) . 7_667
O15 Ag25 O24 105.70(19) 7_667 7_667
C41 Ag25 Ag12 44.8(3) . .
C151 Ag25 Ag12 123.7(3) . .
O15 Ag25 Ag12 81.02(14) 7_667 .
O24 Ag25 Ag12 119.62(15) 7_667 .
C41 Ag25 Ag10 121.9(3) . .
C151 Ag25 Ag10 45.1(3) . .
O15 Ag25 Ag10 111.78(15) 7_667 .
O24 Ag25 Ag10 72.02(15) 7_667 .
Ag12 Ag25 Ag10 160.79(4) . .
C31 Ag26 C61 161.9(4) . .
C31 Ag26 Ag27 150.0(3) . .
C61 Ag26 Ag27 48.1(3) . .
C31 Ag26 Ag6 51.1(2) . .
C61 Ag26 Ag6 130.7(3) . .
Ag27 Ag26 Ag6 117.63(4) . .
C31 Ag26 Ag15 134.0(2) . .
C61 Ag26 Ag15 41.9(3) . .
Ag27 Ag26 Ag15 62.65(3) . .
Ag6 Ag26 Ag15 88.83(3) . .
C31 Ag26 Ag21 43.5(2) . 7_667
C61 Ag26 Ag21 146.3(3) . 7_667
Ag27 Ag26 Ag21 113.28(3) . 7_667
Ag6 Ag26 Ag21 81.58(3) . 7_667
Ag15 Ag26 Ag21 166.14(4) . 7_667
C61 Ag27 C71 141.9(4) . .
C61 Ag27 O27 123.4(3) . 7_667
C71 Ag27 O27 93.1(3) . 7_667
C61 Ag27 Ag26 47.2(3) . .
C71 Ag27 Ag26 143.4(3) . .
O27 Ag27 Ag26 101.06(19) 7_667 .
C61 Ag27 Ag19 134.7(3) . .
C71 Ag27 Ag19 50.7(3) . .
O27 Ag27 Ag19 61.50(18) 7_667 .
Ag26 Ag27 Ag19 161.21(4) . .
C61 Ag27 Ag22 120.3(3) . .
C71 Ag27 Ag22 47.8(3) . .
O27 Ag27 Ag22 106.05(19) 7_667 .
Ag26 Ag27 Ag22 95.69(3) . .
Ag19 Ag27 Ag22 96.03(3) . .
C61 Ag27 Ag13 171.1(3) . .
C71 Ag27 Ag13 40.4(2) . .
O27 Ag27 Ag13 58.6(2) 7_667 .
Ag26 Ag27 Ag13 124.73(4) . .
Ag19 Ag27 Ag13 54.19(4) . .
Ag22 Ag27 Ag13 53.10(3) . .
C61 Ag27 Ag15 43.0(3) . .
C71 Ag27 Ag15 151.6(3) . .
O27 Ag27 Ag15 83.4(2) 7_667 .
Ag26 Ag27 Ag15 64.35(3) . .
Ag19 Ag27 Ag15 104.42(4) . .
Ag22 Ag27 Ag15 159.54(4) . .
Ag13 Ag27 Ag15 141.57(4) . .
C121 Ag28 C161 155.4(5) . .
C121 Ag28 C162 140.5(5) . .
C161 Ag28 C162 28.3(5) . .
C121 Ag28 O21 102.6(4) . .
C161 Ag28 O21 92.9(4) . .
C162 Ag28 O21 116.7(3) . .
C121 Ag28 Ag14 48.6(3) . .
C161 Ag28 Ag14 140.6(4) . .
C162 Ag28 Ag14 168.9(3) . .
O21 Ag28 Ag14 54.23(14) . .
C121 Ag28 Ag17 129.2(3) . .
C161 Ag28 Ag17 45.4(4) . .
C162 Ag28 Ag17 73.4(3) . .
O21 Ag28 Ag17 59.78(15) . .
Ag14 Ag28 Ag17 95.61(4) . .
C181 Ag29 C11 137.7(4) . .
C181 Ag29 O202 112.0(3) . .
C11 Ag29 O202 106.5(3) . .
C181 Ag29 C12 118.7(3) . .
C11 Ag29 C12 28.1(3) . .
O202 Ag29 C12 108.1(2) . .
C181 Ag29 Ag2 46.0(2) . .
C11 Ag29 Ag2 99.1(2) . .
O202 Ag29 Ag2 153.90(18) . .
C12 Ag29 Ag2 96.71(18) . .
C181 Ag29 Ag10 156.9(2) . .
C11 Ag29 Ag10 41.9(3) . .
O202 Ag29 Ag10 83.70(19) . .
C12 Ag29 Ag10 68.4(2) . .
Ag2 Ag29 Ag10 113.69(3) . .
C181 Ag29 Ag23 47.7(2) . .
C11 Ag29 Ag23 145.1(2) . .
O202 Ag29 Ag23 94.74(17) . .
C12 Ag29 Ag23 157.11(18) . .
Ag2 Ag29 Ag23 60.49(2) . .
Ag10 Ag29 Ag23 116.85(3) . .
C181 Ag29 Ag11 110.4(2) . .
C11 Ag29 Ag11 40.7(2) . .
O202 Ag29 Ag11 136.14(19) . .
C12 Ag29 Ag11 58.4(2) . .
Ag2 Ag29 Ag11 64.58(2) . .
Ag10 Ag29 Ag11 52.47(2) . .
Ag23 Ag29 Ag11 105.59(3) . .
C121 Ag30 C111 152.6(4) . .
C121 Ag30 O26 89.7(3) . .
C111 Ag30 O26 113.2(3) . .
C121 Ag30 C112 136.8(4) . .
C111 Ag30 C112 29.1(3) . .
O26 Ag30 C112 132.5(3) . .
C121 Ag30 C122 28.1(4) . .
C111 Ag30 C122 125.6(4) . .
O26 Ag30 C122 105.7(3) . .
C112 Ag30 C122 120.6(3) . .
C121 Ag30 Ag14 45.5(3) . .
C111 Ag30 Ag14 146.8(2) . .
O26 Ag30 Ag14 83.56(16) . .
C112 Ag30 Ag14 119.1(2) . .
C122 Ag30 Ag14 71.4(3) . .
C121 Ag30 Ag5 135.0(3) . .
C111 Ag30 Ag5 43.5(2) . .
O26 Ag30 Ag5 79.79(16) . .
C112 Ag30 Ag5 72.6(2) . .
C122 Ag30 Ag5 114.5(3) . .
Ag14 Ag30 Ag5 163.30(4) . .
C121 Ag30 Ag1 160.4(3) . .
C111 Ag30 Ag1 45.3(2) . .
O26 Ag30 Ag1 81.48(16) . .
C112 Ag30 Ag1 51.4(2) . .
C122 Ag30 Ag1 170.8(3) . .
Ag14 Ag30 Ag1 115.63(4) . .
Ag5 Ag30 Ag1 60.62(2) . .
C191 Ag31 C51 144.0(5) . .
C191 Ag31 O28 95.2(4) . 7_667
C51 Ag31 O28 96.6(3) . 7_667
C191 Ag31 O301 109.1(5) . .
C51 Ag31 O301 100.2(4) . .
O28 Ag31 O301 105.2(4) 7_667 .
C191 Ag31 C52 120.8(5) . .
C51 Ag31 C52 27.2(4) . .
O28 Ag31 C52 119.3(3) 7_667 .
O301 Ag31 C52 105.9(4) . .
C191 Ag31 Ag15 45.6(3) . .
C51 Ag31 Ag15 106.6(3) . .
O28 Ag31 Ag15 73.7(2) 7_667 .
O301 Ag31 Ag15 153.2(3) . .
C52 Ag31 Ag15 97.3(3) . .
C191 Ag31 Ag12 165.7(4) . .
C51 Ag31 Ag12 44.1(3) . .
O28 Ag31 Ag12 70.6(2) 7_667 .
O301 Ag31 Ag12 73.9(3) . .
C52 Ag31 Ag12 70.0(3) . .
Ag15 Ag31 Ag12 127.98(4) . .
C191 Ag31 Ag18 45.7(4) . .
C51 Ag31 Ag18 151.5(3) . .
O28 Ag31 Ag18 56.11(19) 7_667 .
O301 Ag31 Ag18 95.6(3) . .
C52 Ag31 Ag18 158.2(3) . .
Ag15 Ag31 Ag18 61.01(4) . .
Ag12 Ag31 Ag18 120.75(4) . .
C21 Ag32 C181 125.7(3) . .
C21 Ag32 O25 136.9(3) . .
C181 Ag32 O25 86.8(3) . .
C21 Ag32 Ag2 134.4(3) . .
C181 Ag32 Ag2 46.4(2) . .
O25 Ag32 Ag2 87.94(16) . .
C21 Ag32 Ag24 46.4(3) . .
C181 Ag32 Ag24 135.2(2) . .
O25 Ag32 Ag24 130.27(15) . .
Ag2 Ag32 Ag24 103.16(4) . .
C21 Ag32 Ag22 45.2(3) . 7_667
C181 Ag32 Ag22 147.5(2) . 7_667
O25 Ag32 Ag22 91.90(16) . 7_667
Ag2 Ag32 Ag22 166.08(4) . 7_667
Ag24 Ag32 Ag22 66.63(3) . 7_667
C21 Ag32 Ag13 96.9(3) . 7_667
C181 Ag32 Ag13 116.2(2) . 7_667
O25 Ag32 Ag13 40.10(15) . 7_667
Ag2 Ag32 Ag13 127.83(3) . 7_667
Ag24 Ag32 Ag13 108.55(3) . 7_667
Ag22 Ag32 Ag13 52.31(3) 7_667 7_667
O2 Mn1 O16 104.4(3) . .
O2 Mn1 O23 83.4(2) . 7_667
O16 Mn1 O23 165.7(3) . 7_667
O2 Mn1 O6 93.4(3) . .
O16 Mn1 O6 82.4(3) . .
O23 Mn1 O6 109.4(3) 7_667 .
O2 Mn1 O11 169.6(3) . .
O16 Mn1 O11 84.8(3) . .
O23 Mn1 O11 88.7(2) 7_667 .
O6 Mn1 O11 82.8(3) . .
O2 Mn1 O3 85.9(3) . .
O16 Mn1 O3 84.6(2) . .
O23 Mn1 O3 84.0(2) 7_667 .
O6 Mn1 O3 166.3(3) . .
O11 Mn1 O3 100.1(3) . .
O2 Mn1 Mn2 42.83(17) . .
O16 Mn1 Mn2 147.0(2) . .
O23 Mn1 Mn2 41.22(18) 7_667 .
O6 Mn1 Mn2 99.7(2) . .
O11 Mn1 Mn2 128.12(18) . .
O3 Mn1 Mn2 89.05(19) . .
O2 Mn1 Mo2 151.13(18) . .
O16 Mn1 Mo2 47.06(19) . .
O23 Mn1 Mo2 123.61(18) 7_667 .
O6 Mn1 Mo2 87.1(2) . .
O11 Mn1 Mo2 38.73(18) . .
O3 Mn1 Mo2 87.04(19) . .
Mn2 Mn1 Mo2 164.74(5) . .
O2 Mn1 Mo3 94.34(18) . .
O16 Mn1 Mo3 44.40(18) . .
O23 Mn1 Mo3 148.35(19) 7_667 .
O6 Mn1 Mo3 39.00(19) . .
O11 Mn1 Mo3 88.83(17) . .
O3 Mn1 Mo3 127.40(17) . .
Mn2 Mn1 Mo3 124.93(5) . .
Mo2 Mn1 Mo3 68.33(3) . .
O2 Mn1 Mo7 92.03(18) . 7_667
O16 Mn1 Mo7 122.34(19) . 7_667
O23 Mn1 Mo7 44.40(18) 7_667 7_667
O6 Mn1 Mo7 152.30(19) . 7_667
O11 Mn1 Mo7 87.01(17) . 7_667
O3 Mn1 Mo7 41.28(16) . 7_667
Mn2 Mn1 Mo7 67.02(3) . 7_667
Mo2 Mn1 Mo7 100.88(4) . 7_667
Mo3 Mn1 Mo7 166.51(5) . 7_667
O2 Mn1 Mo5 94.56(19) . .
O16 Mn1 Mo5 41.19(18) . .
O23 Mn1 Mo5 127.39(19) 7_667 .
O6 Mn1 Mo5 123.14(19) . .
O11 Mn1 Mo5 95.64(19) . .
O3 Mn1 Mo5 43.51(17) . .
Mn2 Mn1 Mo5 122.92(5) . .
Mo2 Mn1 Mo5 61.93(3) . .
Mo3 Mn1 Mo5 84.25(4) . .
Mo7 Mn1 Mo5 83.39(4) 7_667 .
O2 Mn1 Mo1 130.46(19) . .
O16 Mn1 Mo1 90.98(19) . .
O23 Mn1 Mo1 92.94(18) 7_667 .
O6 Mn1 Mo1 41.62(18) . .
O11 Mn1 Mo1 42.99(18) . .
O3 Mn1 Mo1 143.06(18) . .
Mn2 Mn1 Mo1 112.52(4) . .
Mo2 Mn1 Mo1 64.13(3) . .
Mo3 Mn1 Mo1 64.67(3) . .
Mo7 Mn1 Mo1 118.97(4) 7_667 .
Mo5 Mn1 Mo1 124.53(5) . .
O23 Mn2 O23 180.0(3) . 7_667
O23 Mn2 O2 81.5(2) . 7_667
O23 Mn2 O2 98.5(2) 7_667 7_667
O23 Mn2 O2 98.5(2) . .
O23 Mn2 O2 81.5(2) 7_667 .
O2 Mn2 O2 180.0(3) 7_667 .
O23 Mn2 O10 98.6(2) . .
O23 Mn2 O10 81.4(2) 7_667 .
O2 Mn2 O10 101.5(2) 7_667 .
O2 Mn2 O10 78.5(2) . .
O23 Mn2 O10 81.4(2) . 7_667
O23 Mn2 O10 98.6(2) 7_667 7_667
O2 Mn2 O10 78.5(2) 7_667 7_667
O2 Mn2 O10 101.5(2) . 7_667
O10 Mn2 O10 180.0(2) . 7_667
O23 Mn2 Mn1 41.27(16) . 7_667
O23 Mn2 Mn1 138.73(16) 7_667 7_667
O2 Mn2 Mn1 40.84(17) 7_667 7_667
O2 Mn2 Mn1 139.16(17) . 7_667
O10 Mn2 Mn1 97.65(16) . 7_667
O10 Mn2 Mn1 82.35(16) 7_667 7_667
O23 Mn2 Mn1 138.73(16) . .
O23 Mn2 Mn1 41.27(16) 7_667 .
O2 Mn2 Mn1 139.16(17) 7_667 .
O2 Mn2 Mn1 40.84(17) . .
O10 Mn2 Mn1 82.35(16) . .
O10 Mn2 Mn1 97.65(16) 7_667 .
Mn1 Mn2 Mn1 180.000(1) 7_667 .
O23 Mn2 Mo6 93.67(17) . .
O23 Mn2 Mo6 86.33(17) 7_667 .
O2 Mn2 Mo6 134.11(18) 7_667 .
O2 Mn2 Mo6 45.89(18) . .
O10 Mn2 Mo6 33.81(14) . .
O10 Mn2 Mo6 146.19(14) 7_667 .
Mn1 Mn2 Mo6 115.51(3) 7_667 .
Mn1 Mn2 Mo6 64.49(3) . .
O23 Mn2 Mo6 86.33(17) . 7_667
O23 Mn2 Mo6 93.67(17) 7_667 7_667
O2 Mn2 Mo6 45.89(18) 7_667 7_667
O2 Mn2 Mo6 134.11(18) . 7_667
O10 Mn2 Mo6 146.19(14) . 7_667
O10 Mn2 Mo6 33.81(14) 7_667 7_667
Mn1 Mn2 Mo6 64.49(3) 7_667 7_667
Mn1 Mn2 Mo6 115.51(3) . 7_667
Mo6 Mn2 Mo6 180.000(1) . 7_667
O26 Mo1 O14 103.1(3) . .
O26 Mo1 O25 102.9(3) . .
O14 Mo1 O25 104.1(3) . .
O26 Mo1 O4 88.4(3) . .
O14 Mo1 O4 153.7(3) . .
O25 Mo1 O4 96.0(3) . .
O26 Mo1 O6 100.0(3) . .
O14 Mo1 O6 81.5(3) . .
O25 Mo1 O6 154.3(3) . .
O4 Mo1 O6 73.1(2) . .
O26 Mo1 O11 157.7(3) . .
O14 Mo1 O11 95.2(3) . .
O25 Mo1 O11 84.5(3) . .
O4 Mo1 O11 69.8(2) . .
O6 Mo1 O11 69.9(2) . .
O26 Mo1 Mn1 135.1(2) . .
O14 Mo1 Mn1 80.6(2) . .
O25 Mo1 Mn1 119.8(2) . .
O4 Mo1 Mn1 74.74(16) . .
O6 Mo1 Mn1 35.45(15) . .
O11 Mo1 Mn1 35.85(15) . .
O17 Mo2 O8 101.7(3) . .
O17 Mo2 O7 103.0(3) . .
O8 Mo2 O7 98.6(3) . .
O17 Mo2 O11 93.6(3) . .
O8 Mo2 O11 154.0(3) . .
O7 Mo2 O11 98.1(3) . .
O17 Mo2 O4 105.1(3) . .
O8 Mo2 O4 79.3(3) . .
O7 Mo2 O4 151.7(3) . .
O11 Mo2 O4 76.5(2) . .
O17 Mo2 O16 166.9(3) . .
O8 Mo2 O16 91.4(2) . .
O7 Mo2 O16 75.2(2) . .
O11 Mo2 O16 74.0(2) . .
O4 Mo2 O16 76.6(2) . .
O17 Mo2 Mn1 129.4(2) . .
O8 Mo2 Mn1 128.0(2) . .
O7 Mo2 Mn1 80.43(19) . .
O11 Mo2 Mn1 37.17(17) . .
O4 Mo2 Mn1 78.96(18) . .
O16 Mo2 Mn1 37.65(15) . .
O24 Mo3 O22 104.4(3) . .
O24 Mo3 O12 104.1(3) . .
O22 Mo3 O12 102.6(3) . .
O24 Mo3 O6 103.8(3) . .
O22 Mo3 O6 87.9(3) . .
O12 Mo3 O6 146.5(3) . .
O24 Mo3 O16 86.9(3) . .
O22 Mo3 O16 158.2(2) . .
O12 Mo3 O16 92.2(2) . .
O6 Mo3 O16 71.1(2) . .
O24 Mo3 O4 159.4(3) . .
O22 Mo3 O4 95.7(3) . .
O12 Mo3 O4 74.8(2) . .
O6 Mo3 O4 72.6(2) . .
O16 Mo3 O4 72.7(2) . .
O24 Mo3 Mn1 90.9(2) . .
O22 Mo3 Mn1 123.62(19) . .
O12 Mo3 Mn1 125.91(19) . .
O6 Mo3 Mn1 35.78(17) . .
O16 Mo3 Mn1 36.19(16) . .
O4 Mo3 Mn1 74.27(15) . .
O28 Mo4 O27 104.5(4) . .
O28 Mo4 O21 104.4(3) . .
O27 Mo4 O21 102.9(3) . .
O28 Mo4 O8 92.2(3) . .
O27 Mo4 O8 87.3(3) . .
O21 Mo4 O8 157.3(3) . .
O28 Mo4 O12 90.3(3) . .
O27 Mo4 O12 157.4(3) . .
O21 Mo4 O12 89.4(3) . .
O8 Mo4 O12 75.0(2) . .
O28 Mo4 O4 156.1(3) . .
O27 Mo4 O4 90.1(3) . .
O21 Mo4 O4 90.3(3) . .
O8 Mo4 O4 69.2(2) . .
O12 Mo4 O4 70.8(2) . .
O5 Mo5 O15 105.2(3) . .
O5 Mo5 O1 100.6(3) . .
O15 Mo5 O1 101.1(3) . .
O5 Mo5 O7 91.6(3) . .
O15 Mo5 O7 99.7(3) . .
O1 Mo5 O7 152.1(2) . .
O5 Mo5 O16 161.0(2) . .
O15 Mo5 O16 90.0(3) . .
O1 Mo5 O16 87.1(2) . .
O7 Mo5 O16 74.5(2) . .
O5 Mo5 O3 93.3(2) . .
O15 Mo5 O3 161.5(3) . .
O1 Mo5 O3 75.4(2) . .
O7 Mo5 O3 78.8(2) . .
O16 Mo5 O3 71.7(2) . .
O5 Mo5 Mn1 129.4(2) . .
O15 Mo5 Mn1 125.0(2) . .
O1 Mo5 Mn1 77.35(18) . .
O7 Mo5 Mn1 75.52(17) . .
O16 Mo5 Mn1 35.25(15) . .
O3 Mo5 Mn1 36.54(15) . .
O18 Mo6 O9 104.7(3) . .
O18 Mo6 O10 105.7(3) . .
O9 Mo6 O10 98.8(3) . .
O18 Mo6 O1 96.8(3) . .
O9 Mo6 O1 94.7(3) . .
O10 Mo6 O1 149.8(2) . .
O18 Mo6 O3 153.6(3) . .
O9 Mo6 O3 100.7(2) . .
O10 Mo6 O3 77.1(2) . .
O1 Mo6 O3 73.9(2) . .
O18 Mo6 O2 85.2(3) . .
O9 Mo6 O2 170.0(2) . .
O10 Mo6 O2 77.1(2) . .
O1 Mo6 O2 85.1(2) . .
O3 Mo6 O2 69.7(2) . .
O18 Mo6 Mn2 89.2(2) . .
O9 Mo6 Mn2 139.75(19) . .
O10 Mo6 Mn2 41.00(17) . .
O1 Mo6 Mn2 121.41(17) . .
O3 Mo6 Mn2 75.71(15) . .
O2 Mo6 Mn2 37.24(14) . .
O20 Mo7 O19 104.9(3) . .
O20 Mo7 O13 104.7(3) . .
O19 Mo7 O13 104.1(3) . .
O20 Mo7 O3 97.0(3) . 7_667
O19 Mo7 O3 88.9(2) . 7_667
O13 Mo7 O3 150.6(3) . 7_667
O20 Mo7 O23 88.5(3) . .
O19 Mo7 O23 157.4(2) . .
O13 Mo7 O23 89.6(2) . .
O3 Mo7 O23 71.2(2) 7_667 .
O20 Mo7 O10 159.0(2) . 7_667
O19 Mo7 O10 91.6(2) . 7_667
O13 Mo7 O10 83.2(2) . 7_667
O3 Mo7 O10 70.1(2) 7_667 7_667
O23 Mo7 O10 72.0(2) . 7_667
O20 Mo7 Mn1 86.09(19) . 7_667
O19 Mo7 Mn1 125.11(19) . 7_667
O13 Mo7 Mn1 125.15(19) . 7_667
O3 Mo7 Mn1 36.27(16) 7_667 7_667
O23 Mo7 Mn1 36.20(14) . 7_667
O10 Mo7 Mn1 73.72(14) 7_667 7_667
Mo5 O1 Mo6 112.6(3) . .
Mo5 O1 Ag8 108.8(3) . 7_667
Mo6 O1 Ag8 114.3(3) . 7_667
Mn1 O2 Mn2 96.3(2) . .
Mn1 O2 Ag11 129.3(3) . 7_667
Mn2 O2 Ag11 124.9(3) . 7_667
Mn1 O2 Mo6 100.9(2) . .
Mn2 O2 Mo6 96.9(2) . .
Ag11 O2 Mo6 101.8(2) 7_667 .
Mn1 O3 Mo7 102.5(3) . 7_667
Mn1 O3 Mo6 103.1(3) . .
Mo7 O3 Mo6 99.8(2) 7_667 .
Mn1 O3 Mo5 99.9(2) . .
Mo7 O3 Mo5 150.8(3) 7_667 .
Mo6 O3 Mo5 93.0(2) . .
Mo2 O4 Mo1 104.6(3) . .
Mo2 O4 Mo4 98.1(3) . .
Mo1 O4 Mo4 147.4(3) . .
Mo2 O4 Mo3 106.4(3) . .
Mo1 O4 Mo3 99.7(2) . .
Mo4 O4 Mo3 95.9(2) . .
Mo5 O5 Ag7 138.5(3) . 7_667
Mn1 O6 Mo3 105.2(3) . .
Mn1 O6 Mo1 102.9(2) . .
Mo3 O6 Mo1 106.6(3) . .
Mn1 O6 Ag1 121.4(3) . .
Mo3 O6 Ag1 111.5(2) . .
Mo1 O6 Ag1 108.1(3) . .
Mo2 O7 Mo5 114.6(3) . .
Mo2 O7 Ag21 119.5(3) . .
Mo5 O7 Ag21 121.6(3) . .
Mo2 O8 Mo4 108.9(3) . .
Mo2 O8 Ag6 125.5(3) . 7_667
Mo4 O8 Ag6 125.1(3) . 7_667
Mo6 O10 Mn2 105.2(2) . .
Mo6 O10 Mo7 106.9(3) . 7_667
Mn2 O10 Mo7 96.7(2) . 7_667
Mo6 O10 Ag1 137.3(3) . 7_667
Mn2 O10 Ag1 109.6(2) . 7_667
Mo7 O10 Ag1 93.00(19) 7_667 7_667
Mn1 O11 Mo2 104.1(3) . .
Mn1 O11 Mo1 101.2(2) . .
Mo2 O11 Mo1 104.6(3) . .
Mo3 O12 Mo4 114.5(3) . .
Mo3 O12 Ag16 112.5(3) . .
Mo4 O12 Ag16 108.3(2) . .
Mo7 O13 Ag11 138.5(3) . 7_667
Mo7 O13 Ag1 102.2(3) . .
Ag11 O13 Ag1 95.7(2) 7_667 .
Mo1 O14 Ag23 126.2(3) . .
Mo5 O15 Ag6 123.6(3) . 7_667
Mo5 O15 Ag25 113.3(3) . 7_667
Ag6 O15 Ag25 109.1(2) 7_667 7_667
Mn1 O16 Mo5 103.6(3) . .
Mn1 O16 Mo3 99.4(3) . .
Mo5 O16 Mo3 150.7(3) . .
Mn1 O16 Mo2 95.3(2) . .
Mo5 O16 Mo2 93.6(2) . .
Mo3 O16 Mo2 102.1(2) . .
Mo6 O18 Ag2 132.9(3) . 7_667
Mo7 O19 Ag4 142.7(3) . .
Mo7 O19 Ag3 131.4(3) . .
Ag4 O19 Ag3 81.48(19) . .
Mo7 O20 Ag24 140.2(3) . 7_667
Mo4 O21 Ag14 147.7(4) . .
Mo4 O21 Ag28 132.6(3) . .
Ag14 O21 Ag28 68.33(18) . .
Mo3 O22 Ag14 134.3(3) . .
Mn2 O23 Mn1 97.5(2) . 7_667
Mn2 O23 Ag2 132.2(3) . 7_667
Mn1 O23 Ag2 118.8(3) 7_667 7_667
Mn2 O23 Mo7 106.9(3) . .
Mn1 O23 Mo7 99.4(3) 7_667 .
Ag2 O23 Mo7 97.3(2) 7_667 .
Mo3 O24 Ag11 126.1(3) . 7_667
Mo3 O24 Ag25 104.8(3) . 7_667
Ag11 O24 Ag25 112.7(2) 7_667 7_667
Mo1 O25 Ag13 133.7(3) . 7_667
Mo1 O25 Ag32 115.3(3) . .
Ag13 O25 Ag32 91.0(2) 7_667 .
Mo1 O26 Ag30 131.7(3) . .
Mo4 O27 Ag27 140.7(4) . 7_667
Mo4 O28 Ag31 161.8(4) . 7_667
C12 C11 Ag10 157.4(8) . .
C12 C11 Ag11 118.2(7) . .
Ag10 C11 Ag11 84.1(3) . .
C12 C11 Ag29 89.7(7) . .
Ag10 C11 Ag29 91.1(4) . .
Ag11 C11 Ag29 97.1(3) . .
C11 C12 C13 175.7(11) . .
C11 C12 Ag29 62.3(6) . .
C13 C12 Ag29 121.7(7) . .
C12 C13 C15 111.2(9) . .
C12 C13 C14 109.0(8) . .
C15 C13 C14 111.4(10) . .
C12 C13 C16 107.2(9) . .
C15 C13 C16 110.7(9) . .
C14 C13 C16 107.1(10) . .
C22 C21 Ag32 156.6(9) . .
C22 C21 Ag24 104.1(9) . .
Ag32 C21 Ag24 91.1(4) . .
C22 C21 Ag22 100.7(9) . 7_667
Ag32 C21 Ag22 93.9(4) . 7_667
Ag24 C21 Ag22 99.9(4) . 7_667
C21 C22 C23 171.4(13) . .
C22 C23 C25 114.0(14) . .
C22 C23 C26 108.3(11) . .
C25 C23 C26 114.1(11) . .
C22 C23 C27 94.4(15) . .
C25 C23 C27 38.7(15) . .
C26 C23 C27 91.9(19) . .
C22 C23 C24 106.5(13) . .
C25 C23 C24 105.9(11) . .
C26 C23 C24 107.7(11) . .
C27 C23 C24 144.6(18) . .
C32 C31 Ag26 151.1(9) 7_667 .
C32 C31 Ag21 84.0(6) 7_667 7_667
Ag26 C31 Ag21 96.7(4) . 7_667
C32 C31 Ag6 120.4(8) 7_667 .
Ag26 C31 Ag6 82.5(4) . .
Ag21 C31 Ag6 125.8(5) 7_667 .
C31 C32 C33 170.3(10) 7_667 .
C31 C32 Ag21 66.3(6) 7_667 .
C33 C32 Ag21 122.0(6) . .
C32 C33 C36 107.7(8) . .
C32 C33 C35 110.7(9) . .
C36 C33 C35 110.5(10) . .
C32 C33 C34 108.7(9) . .
C36 C33 C34 111.4(11) . .
C35 C33 C34 107.9(9) . .
C42 C41 Ag12 167.8(10) . .
C42 C41 Ag16 86.4(9) . 7_667
Ag12 C41 Ag16 99.2(5) . 7_667
C42 C41 Ag25 104.5(8) . .
Ag12 C41 Ag25 83.0(4) . .
Ag16 C41 Ag25 115.8(5) 7_667 .
C41 C42 C43 172.2(13) . .
C41 C42 Ag16 63.9(8) . 7_667
C43 C42 Ag16 123.5(8) . 7_667
C42 C43 C46 105.5(12) . .
C42 C43 C45 108.2(11) . .
C46 C43 C45 110.9(11) . .
C42 C43 C44 109.3(11) . .
C46 C43 C44 112.2(10) . .
C45 C43 C44 110.5(9) . .
C52 C51 Ag12 158.2(10) . .
C52 C51 Ag6 111.6(9) . .
Ag12 C51 Ag6 90.0(5) . .
C52 C51 Ag31 90.0(9) . .
Ag12 C51 Ag31 85.0(4) . .
Ag6 C51 Ag31 110.2(5) . .
C51 C52 C53 174.8(13) . .
C51 C52 Ag31 62.7(8) . .
C53 C52 Ag31 122.4(8) . .
C52 C53 C54 109.2(10) . .
C52 C53 C55 108.7(10) . .
C54 C53 C55 110.8(10) . .
C52 C53 C56 107.4(11) . .
C54 C53 C56 110.2(9) . .
C55 C53 C56 110.4(9) . .
C62 C61 Ag26 137.0(10) . .
C62 C61 Ag27 137.5(9) . .
Ag26 C61 Ag27 84.7(4) . .
C62 C61 Ag15 88.3(8) . .
Ag26 C61 Ag15 97.8(4) . .
Ag27 C61 Ag15 95.0(4) . .
C61 C62 C63 176.9(12) . .
C61 C62 Ag15 62.8(7) . .
C63 C62 Ag15 119.8(8) . .
C66 C63 C62 111.2(10) . .
C66 C63 C65 110.8(11) . .
C62 C63 C65 108.1(10) . .
C66 C63 C64 107.5(11) . .
C62 C63 C64 107.9(10) . .
C65 C63 C64 111.3(11) . .
C72 C71 Ag13 164.2(9) . .
C72 C71 Ag27 103.1(8) . .
Ag13 C71 Ag27 92.6(4) . .
C72 C71 Ag22 103.0(8) . .
Ag13 C71 Ag22 79.6(3) . .
Ag27 C71 Ag22 85.1(3) . .
C72 C71 Ag19 102.2(8) . .
Ag13 C71 Ag19 78.9(3) . .
Ag27 C71 Ag19 79.7(3) . .
Ag22 C71 Ag19 152.9(4) . .
C71 C72 C73 179.8(12) . .
C72 C73 C75 110.1(9) . .
C72 C73 C74 107.7(9) . .
C75 C73 C74 110.8(10) . .
C72 C73 C76 107.2(9) . .
C75 C73 C76 111.0(10) . .
C74 C73 C76 110.0(9) . .
C82 C81 Ag7 123.4(8) . .
C82 C81 Ag3 147.5(8) . .
Ag7 C81 Ag3 89.0(4) . .
C82 C81 Ag4 88.9(7) . .
Ag7 C81 Ag4 87.0(3) . .
Ag3 C81 Ag4 92.1(4) . .
C81 C82 C83 173.0(12) . .
C81 C82 Ag4 62.5(6) . .
C83 C82 Ag4 124.0(8) . .
C82 C83 C84 109.9(9) . .
C82 C83 C86 107.5(11) . .
C84 C83 C86 110.1(12) . .
C82 C83 C85 107.2(11) . .
C84 C83 C85 112.2(13) . .
C86 C83 C85 109.9(12) . .
C2 C91 C92 39(2) . .
C2 C91 Ag16 138(3) . .
C92 C91 Ag16 175.1(16) . .
C2 C91 Ag20 121(2) . .
C92 C91 Ag20 94.8(14) . .
Ag16 C91 Ag20 90.0(5) . .
C2 C91 Ag14 101(3) . .
C92 C91 Ag14 71.7(12) . .
Ag16 C91 Ag14 108.0(4) . .
Ag20 C91 Ag14 88.4(4) . .
C91 C92 C93 167(2) . .
C91 C92 Ag14 75.8(10) . .
C93 C92 Ag14 117.5(15) . .
C91 C92 Ag20 56.8(12) . .
C93 C92 Ag20 124.4(15) . .
Ag14 C92 Ag20 79.6(7) . .
C96 C93 C92 107.4(16) . .
C96 C93 C94 112.0(12) . .
C92 C93 C94 107.7(17) . .
C96 C93 C95 111.5(13) . .
C92 C93 C95 108.3(17) . .
C94 C93 C95 109.7(12) . .
C91 C2 C3 174(4) . .
C91 C2 Ag14 57(2) . .
C3 C2 Ag14 123(3) . .
C2 C3 C99 111(3) . .
C2 C3 C97 111(3) . .
C99 C3 C97 107.9(17) . .
C2 C3 C98 114(3) . .
C99 C3 C98 106.8(17) . .
C97 C3 C98 105.7(16) . .
C102 C101 Ag17 144.8(15) . .
C102 C101 Ag18 113.6(14) . 7_667
Ag17 C101 Ag18 97.7(6) . 7_667
C102 C101 Ag20 93.8(13) . .
Ag17 C101 Ag20 101.1(6) . .
Ag18 C101 Ag20 92.1(6) 7_667 .
C101 C102 C103 171.4(19) . .
C101 C102 Ag20 59.0(11) . .
C103 C102 Ag20 129.3(11) . .
C102 C103 C109 119(3) . .
C102 C103 C105 110.8(14) . .
C109 C103 C105 122(3) . .
C102 C103 C106 102.2(17) . .
C109 C103 C106 33(3) . .
C105 C103 C106 112.6(12) . .
C102 C103 C104 104.1(15) . .
C109 C103 C104 81(3) . .
C105 C103 C104 113.1(11) . .
C106 C103 C104 113.0(12) . .
C112 C111 Ag5 175.5(9) . .
C112 C111 Ag4 100.7(7) . .
Ag5 C111 Ag4 83.3(3) . .
C112 C111 Ag30 86.6(7) . .
Ag5 C111 Ag30 88.9(3) . .
Ag4 C111 Ag30 160.0(5) . .
C112 C111 Ag1 88.4(7) . .
Ag5 C111 Ag1 92.3(3) . .
Ag4 C111 Ag1 109.0(4) . .
Ag30 C111 Ag1 89.6(4) . .
C111 C112 C113 177.1(10) . .
C111 C112 Ag30 64.3(6) . .
C113 C112 Ag30 118.0(6) . .
C111 C112 Ag1 63.1(6) . .
C113 C112 Ag1 118.7(6) . .
Ag30 C112 Ag1 78.4(3) . .
C114 C113 C112 108.7(8) . .
C114 C113 C115 111.0(9) . .
C112 C113 C115 109.5(8) . .
C114 C113 C116 111.0(9) . .
C112 C113 C116 105.8(8) . .
C115 C113 C116 110.7(8) . .
C122 C121 Ag14 152.1(10) . .
C122 C121 Ag28 126.8(10) . .
Ag14 C121 Ag28 81.0(4) . .
C122 C121 Ag30 88.2(9) . .
Ag14 C121 Ag30 85.7(4) . .
Ag28 C121 Ag30 98.6(4) . .
C121 C122 C123 173.9(13) . .
C121 C122 Ag30 63.7(7) . .
C123 C122 Ag30 122.3(8) . .
C122 C123 C124 111.2(12) . .
C122 C123 C126 108.5(11) . .
C124 C123 C126 107.1(12) . .
C122 C123 C125 109.6(10) . .
C124 C123 C125 110.6(12) . .
C126 C123 C125 109.8(13) . .
C132 C131 Ag8 142.4(8) . .
C132 C131 Ag9 127.1(8) . .
Ag8 C131 Ag9 85.5(4) . .
C132 C131 Ag7 89.4(6) . .
Ag8 C131 Ag7 111.1(4) . .
Ag9 C131 Ag7 90.2(3) . .
C131 C132 C133 173.8(9) . .
C131 C132 Ag7 61.5(5) . .
C133 C132 Ag7 124.6(6) . .
C132 C133 C136 109.8(9) . .
C132 C133 C134 107.7(9) . .
C136 C133 C134 110.8(9) . .
C132 C133 C135 111.3(8) . .
C136 C133 C135 108.1(10) . .
C134 C133 C135 109.2(10) . .
C142 C141 Ag21 135.0(8) 7_667 .
C142 C141 Ag24 132.8(8) 7_667 .
Ag21 C141 Ag24 85.5(3) . .
C142 C141 Ag3 82.0(7) 7_667 7_667
Ag21 C141 Ag3 98.1(3) . 7_667
Ag24 C141 Ag3 121.4(4) . 7_667
C141 C142 C143 172.2(11) 7_667 .
C141 C142 Ag3 68.9(6) 7_667 .
C143 C142 Ag3 118.8(7) . .
C142 C143 C144 109.6(8) . .
C142 C143 C145 107.2(9) . .
C144 C143 C145 109.6(9) . .
C142 C143 C146 110.1(9) . .
C144 C143 C146 110.2(8) . .
C145 C143 C146 110.1(8) . .
C152 C151 Ag10 171.3(9) . .
C152 C151 Ag8 88.9(8) . .
Ag10 C151 Ag8 95.8(4) . .
C152 C151 Ag25 101.9(8) . .
Ag10 C151 Ag25 82.5(4) . .
Ag8 C151 Ag25 117.3(4) . .
C151 C152 C153 174.3(11) . .
C151 C152 Ag8 62.4(6) . .
C153 C152 Ag8 122.2(7) . .
C152 C153 C156 109.2(10) . .
C152 C153 C154 109.3(10) . .
C156 C153 C154 110.5(10) . .
C152 C153 C155 107.0(9) . .
C156 C153 C155 111.6(12) . .
C154 C153 C155 109.2(10) . .
C162 C161 Ag17 168.4(14) . .
C162 C161 Ag28 88.5(10) . .
Ag17 C161 Ag28 85.2(5) . .
C162 C161 Ag19 103.9(11) . 7_667
Ag17 C161 Ag19 87.0(5) . 7_667
Ag28 C161 Ag19 141.7(8) . 7_667
C161 C162 C163 174.1(16) . .
C161 C162 Ag28 63.2(8) . .
C163 C162 Ag28 121.2(9) . .
C162 C163 C165 108.9(12) . .
C162 C163 C164 109.1(12) . .
C165 C163 C164 109.6(10) . .
C162 C163 C166 110.0(12) . .
C165 C163 C166 109.9(11) . .
C164 C163 C166 109.4(11) . .
C172 C171 Ag5 135.4(8) . .
C172 C171 Ag23 132.6(8) . .
Ag5 C171 Ag23 91.1(4) . .
C172 C171 Ag9 87.0(8) . .
Ag5 C171 Ag9 97.8(4) . .
Ag23 C171 Ag9 96.7(4) . .
C171 C172 C173 173.5(12) . .
C171 C172 Ag9 64.4(7) . .
C173 C172 Ag9 121.7(8) . .
C172 C173 C176 110.3(10) . .
C172 C173 C175 107.6(10) . .
C176 C173 C175 110.6(9) . .
C172 C173 C174 109.8(9) . .
C176 C173 C174 109.3(9) . .
C175 C173 C174 109.1(9) . .
C182 C181 Ag2 172.9(8) . .
C182 C181 Ag29 99.5(7) . .
Ag2 C181 Ag29 82.9(3) . .
C182 C181 Ag23 86.6(7) . .
Ag2 C181 Ag23 86.9(3) . .
Ag29 C181 Ag23 86.4(3) . .
C182 C181 Ag32 104.5(8) . .
Ag2 C181 Ag32 77.2(3) . .
Ag29 C181 Ag32 140.5(5) . .
Ag23 C181 Ag32 125.6(4) . .
C181 C182 C183 171.1(12) . .
C181 C182 Ag23 65.2(6) . .
C183 C182 Ag23 123.2(7) . .
C182 C183 C186 111.4(10) . .
C182 C183 C184 106.4(9) . .
C186 C183 C184 112.1(11) . .
C182 C183 C185 106.8(9) . .
C186 C183 C185 110.5(10) . .
C184 C183 C185 109.5(11) . .
C192 C191 Ag15 150.6(14) . .
C192 C191 Ag18 106.5(14) . .
Ag15 C191 Ag18 90.3(5) . .
C192 C191 Ag31 118.5(13) . .
Ag15 C191 Ag31 85.4(5) . .
Ag18 C191 Ag31 87.9(5) . .
C191 C192 C193 172(2) . .
C194 C193 C195 110.7(13) . .
C194 C193 C196 109.5(14) . .
C195 C193 C196 109.5(14) . .
C194 C193 C192 109.5(16) . .
C195 C193 C192 106.4(17) . .
C196 C193 C192 111(2) . .
C201 O202 Ag29 94.8(6) . .
O201 C201 O202 127.4(10) . .
O201 C201 C202 118.4(9) . .
O202 C201 C202 114.1(8) . .
F203 C202 F202 107.3(8) . .
F203 C202 F201 107.6(9) . .
F202 C202 F201 106.6(9) . .
F203 C202 C201 111.1(9) . .
F202 C202 C201 110.2(9) . .
F201 C202 C201 113.8(8) . .
C301 O301 Ag31 107.4(13) . .
C301 O302 Ag20 133(2) . 7_667
C301 O303 Ag20 138.8(19) . 7_667
O302 C301 O301 106(2) . .
O302 C301 O303 44.8(15) . .
O301 C301 O303 133(2) . .
O302 C301 C302 128(2) . .
O301 C301 C302 115.8(16) . .
O303 C301 C302 111.0(16) . .
F303 C302 F301 101.5(12) . .
F303 C302 F302 100.5(12) . .
F301 C302 F302 95.3(13) . .
F303 C302 C301 117.2(16) . .
F301 C302 C301 120.7(14) . .
F302 C302 C301 117.6(14) . .
C401 O402 Ag22 91.7(7) . .
O402 C401 O401 127.2(11) . .
O402 C401 C402 117.4(10) . .
O401 C401 C402 115.4(9) . .
F401 C402 F405 118.5(15) . .
F401 C402 F403 107.6(12) . .
F405 C402 F403 58.0(10) . .
F401 C402 F404 41.7(8) . .
F405 C402 F404 109.3(12) . .
F403 C402 F404 140.8(15) . .
F401 C402 F406 60.4(10) . .
F405 C402 F406 107.1(12) . .
F403 C402 F406 56.2(9) . .
F404 C402 F406 102.1(10) . .
F401 C402 F402 104.9(11) . .
F405 C402 F402 43.1(8) . .
F403 C402 F402 101.0(11) . .
F404 C402 F402 73.9(10) . .
F406 C402 F402 139.4(14) . .
F401 C402 C401 121.4(12) . .
F405 C402 C401 118.8(12) . .
F403 C402 C401 111.5(11) . .
F404 C402 C401 106.8(12) . .
F406 C402 C401 111.4(11) . .
F402 C402 C401 108.3(11) . .
C501 O502 Ag19 100.8(9) . .
O501 C501 O502 126.0(15) . .
O501 C501 C502 120.2(13) . .
O502 C501 C502 113.7(12) . .
F502 C502 F503 107.1(12) . .
F502 C502 F501 108.2(13) . .
F503 C502 F501 107.0(13) . .
F502 C502 C501 111.2(13) . .
F503 C502 C501 111.9(13) . .
F501 C502 C501 111.2(12) . .
N1 C1N C2N 177(2) . .
N2 C3N C4N 175(3) . .
N3 C5N C6N 178(2) . .
N4 C7N C8N 161(6) . .
N5 C9N C10N 163(5) . .

loop_
_geom_bond_atom_site_label_1
_geom_bond_atom_site_label_2
_geom_bond_distance
_geom_bond_site_symmetry_2
Ag1 O6 2.253(6) .
Ag1 C111 2.293(10) .
Ag1 O10 2.342(6) 7_667
Ag1 O13 2.517(6) .
Ag1 C112 2.571(9) .
Ag1 Ag5 3.1899(10) .
Ag1 Ag30 3.2248(11) .
Ag2 C181 2.111(9) .
Ag2 O23 2.194(5) 7_667
Ag2 O18 2.582(6) 7_667
Ag2 Ag32 2.8406(12) .
Ag2 Ag29 2.9105(10) .
Ag2 Ag23 3.0704(10) .
Ag2 Ag11 3.3787(10) .
Ag3 C81 2.187(10) .
Ag3 C141 2.294(9) 7_667
Ag3 C142 2.434(10) .
Ag3 O19 2.497(7) .
Ag3 Ag7 3.0649(10) .
Ag3 Ag4 3.2120(11) .
Ag3 Ag21 3.3674(11) 7_667
Ag4 C111 2.266(10) .
Ag4 C81 2.273(10) .
Ag4 O19 2.424(6) .
Ag4 C82 2.561(11) .
Ag4 Ag5 2.9231(11) .
Ag4 Ag7 3.0693(10) .
Ag5 C111 2.129(9) .
Ag5 C171 2.174(10) .
Ag5 Ag30 3.0916(12) .
Ag5 Ag23 3.1113(10) .
Ag5 Ag9 3.3417(11) .
Ag6 C51 2.190(10) .
Ag6 C31 2.275(9) .
Ag6 O8 2.454(6) 7_667
Ag6 O15 2.547(7) 7_667
Ag6 Ag26 2.8983(11) .
Ag6 Ag12 3.0273(11) .
Ag7 C81 2.184(9) .
Ag7 C131 2.238(9) .
Ag7 O5 2.517(6) 7_667
Ag7 C132 2.546(8) .
Ag7 Ag9 3.1307(11) .
Ag8 C131 2.135(10) .
Ag8 C151 2.237(10) .
Ag8 C152 2.525(10) .
Ag8 O1 2.584(6) 7_667
Ag8 Ag9 2.9307(11) .
Ag8 Ag10 3.2055(11) .
Ag9 C131 2.182(11) .
Ag9 C171 2.259(10) .
Ag9 C172 2.501(10) .
Ag9 Ag23 3.3208(11) .
Ag10 C11 2.082(10) .
Ag10 C151 2.082(11) .
Ag10 Ag11 2.8784(10) .
Ag10 Ag25 2.9150(11) .
Ag10 Ag29 3.1193(11) .
Ag11 C11 2.215(9) .
Ag11 O2 2.274(5) 7_667
Ag11 O13 2.374(6) 7_667
Ag11 O24 2.557(7) 7_667
Ag11 Ag29 3.3718(11) .
Ag12 C41 2.058(12) .
Ag12 C51 2.091(13) .
Ag12 Ag25 2.8975(12) .
Ag12 Ag31 2.9932(13) .
Ag12 Ag16 3.2667(16) 7_667
Ag13 C71 2.072(10) .
Ag13 O25 2.097(7) 7_667
Ag13 Ag19 2.8381(17) .
Ag13 Ag22 2.8526(14) .
Ag13 Ag27 3.1963(13) .
Ag13 Ag32 3.2544(15) 7_667
Ag14 C121 2.165(13) .
Ag14 C92 2.246(19) .
Ag14 C91 2.293(13) .
Ag14 O21 2.490(7) .
Ag14 O22 2.551(6) .
Ag14 C2 2.70(4) .
Ag14 Ag28 2.8517(13) .
Ag14 Ag30 3.0252(16) .
Ag14 Ag20 3.1597(18) .
Ag15 C191 2.113(12) .
Ag15 C61 2.204(10) .
Ag15 C62 2.478(12) .
Ag15 Ag31 2.9491(14) .
Ag15 Ag18 3.0652(15) .
Ag15 Ag27 3.2215(12) .
Ag15 Ag26 3.2695(12) .
Ag16 C91 2.135(14) .
Ag16 C41 2.229(12) 7_667
Ag16 C42 2.477(13) 7_667
Ag16 O12 2.577(6) .
Ag16 Ag20 3.0942(16) .
Ag16 Ag12 3.2667(16) 7_667
Ag17 C101 2.058(15) .
Ag17 C161 2.103(15) .
Ag17 Ag28 2.9448(15) .
Ag17 Ag19 3.0106(17) 7_667
Ag17 Ag18 3.1810(16) 7_667
Ag17 Ag20 3.3015(16) .
Ag18 C101 2.166(17) 7_667
Ag18 C191 2.210(15) .
Ag18 Ag31 3.0853(15) .
Ag18 Ag20 3.1533(18) 7_667
Ag18 Ag17 3.1810(16) 7_667
Ag19 C161 2.267(14) 7_667
Ag19 O502 2.374(12) .
Ag19 C71 2.381(10) .
Ag19 Ag17 3.0106(17) 7_667
Ag19 Ag27 3.0259(14) .
Ag20 C101 2.214(16) .
Ag20 C91 2.238(14) .
Ag20 O303 2.47(2) 7_667
Ag20 C102 2.578(17) .
Ag20 O302 2.58(3) 7_667
Ag20 C92 2.66(3) .
Ag20 Ag18 3.1533(18) 7_667
Ag21 C141 2.164(9) .
Ag21 C31 2.274(9) 7_667
Ag21 C32 2.470(9) .
Ag21 O7 2.528(6) .
Ag21 Ag24 2.9457(10) .
Ag21 Ag26 3.2832(11) 7_667
Ag21 Ag3 3.3674(11) 7_667
Ag22 C21 2.289(10) 7_667
Ag22 C71 2.370(10) .
Ag22 O402 2.595(10) .
Ag22 Ag27 3.1856(11) .
Ag22 Ag32 3.2162(12) 7_667
Ag23 C171 2.186(10) .
Ag23 C181 2.348(9) .
Ag23 O14 2.469(6) .
Ag23 C182 2.582(10) .
Ag23 Ag29 3.1695(10) .
Ag24 C141 2.177(9) .
Ag24 C21 2.261(10) .
Ag24 O20 2.469(7) 7_667
Ag24 Ag32 3.1231(12) .
Ag25 C41 2.306(10) .
Ag25 C151 2.331(11) .
Ag25 O15 2.580(6) 7_667
Ag25 O24 2.597(7) 7_667
Ag26 C31 2.117(10) .
Ag26 C61 2.136(11) .
Ag26 Ag27 2.8968(12) .
Ag26 Ag21 3.2832(11) 7_667
Ag27 C61 2.166(11) .
Ag27 C71 2.343(10) .
Ag27 O27 2.384(7) 7_667
Ag28 C121 2.224(12) .
Ag28 C161 2.247(13) .
Ag28 C162 2.517(13) .
Ag28 O21 2.586(7) .
Ag29 C181 2.280(10) .
Ag29 C11 2.284(10) .
Ag29 O202 2.476(7) .
Ag29 C12 2.580(9) .
Ag30 C121 2.280(11) .
Ag30 C111 2.283(10) .
Ag30 O26 2.388(6) .
Ag30 C112 2.529(10) .
Ag30 C122 2.542(11) .
Ag31 C191 2.234(15) .
Ag31 C51 2.330(12) .
Ag31 O28 2.523(8) 7_667
Ag31 O301 2.536(13) .
Ag31 C52 2.621(13) .
Ag32 C21 2.110(11) .
Ag32 C181 2.427(10) .
Ag32 O25 2.452(6) .
Ag32 Ag22 3.2162(12) 7_667
Ag32 Ag13 3.2544(15) 7_667
Mn1 O2 1.886(6) .
Mn1 O16 1.896(6) .
Mn1 O23 1.907(5) 7_667
Mn1 O6 1.919(6) .
Mn1 O11 1.925(6) .
Mn1 O3 1.930(6) .
Mn1 Mn2 2.8668(13) .
Mn1 Mo2 3.0902(16) .
Mn1 Mo3 3.1672(14) .
Mn1 Mo7 3.1865(14) 7_667
Mn1 Mo5 3.1933(15) .
Mn1 Mo1 3.2244(15) .
Mn2 O23 1.905(6) .
Mn2 O23 1.905(6) 7_667
Mn2 O2 1.961(6) 7_667
Mn2 O2 1.961(6) .
Mn2 O10 2.187(5) .
Mn2 O10 2.187(5) 7_667
Mn2 Mn1 2.8668(14) 7_667
Mn2 Mo6 3.2171(8) .
Mn2 Mo6 3.2171(8) 7_667
Mo1 O26 1.721(6) .
Mo1 O14 1.747(6) .
Mo1 O25 1.771(6) .
Mo1 O4 2.162(6) .
Mo1 O6 2.197(6) .
Mo1 O11 2.241(6) .
Mo2 O17 1.710(6) .
Mo2 O8 1.801(6) .
Mo2 O7 1.833(6) .
Mo2 O11 1.993(6) .
Mo2 O4 2.076(6) .
Mo2 O16 2.272(6) .
Mo3 O24 1.730(7) .
Mo3 O22 1.734(6) .
Mo3 O12 1.811(6) .
Mo3 O6 2.066(6) .
Mo3 O16 2.246(6) .
Mo3 O4 2.311(6) .
Mo4 O28 1.732(7) .
Mo4 O27 1.751(7) .
Mo4 O21 1.754(7) .
Mo4 O8 2.168(6) .
Mo4 O12 2.171(6) .
Mo4 O4 2.205(6) .
Mo5 O5 1.739(6) .
Mo5 O15 1.741(6) .
Mo5 O1 1.894(6) .
Mo5 O7 2.009(6) .
Mo5 O16 2.163(6) .
Mo5 O3 2.232(6) .
Mo6 O18 1.727(6) .
Mo6 O9 1.737(6) .
Mo6 O10 1.855(6) .
Mo6 O1 1.991(6) .
Mo6 O3 2.224(6) .
Mo6 O2 2.327(6) .
Mo7 O20 1.737(6) .
Mo7 O19 1.753(6) .
Mo7 O13 1.765(6) .
Mo7 O3 2.153(5) 7_667
Mo7 O23 2.260(6) .
Mo7 O10 2.299(6) 7_667
Mo7 Mn1 3.1865(14) 7_667
O1 Ag8 2.584(6) 7_667
O2 Ag11 2.274(5) 7_667
O3 Mo7 2.153(5) 7_667
O5 Ag7 2.517(6) 7_667
O8 Ag6 2.454(6) 7_667
O10 Mo7 2.299(6) 7_667
O10 Ag1 2.342(6) 7_667
O13 Ag11 2.374(6) 7_667
O15 Ag6 2.547(6) 7_667
O15 Ag25 2.580(6) 7_667
O18 Ag2 2.582(6) 7_667
O20 Ag24 2.469(6) 7_667
O23 Mn1 1.907(5) 7_667
O23 Ag2 2.194(5) 7_667
O24 Ag11 2.557(7) 7_667
O24 Ag25 2.597(7) 7_667
O25 Ag13 2.097(7) 7_667
O27 Ag27 2.384(7) 7_667
O28 Ag31 2.523(8) 7_667
C11 C12 1.213(14) .
C12 C13 1.482(14) .
C13 C15 1.518(15) .
C13 C14 1.536(15) .
C13 C16 1.571(16) .
C21 C22 1.191(15) .
C21 Ag22 2.289(10) 7_667
C22 C23 1.528(18) .
C23 C25 1.536(16) .
C23 C26 1.541(15) .
C23 C27 1.591(19) .
C23 C24 1.604(16) .
C31 C32 1.228(14) 7_667
C31 Ag21 2.274(9) 7_667
C32 C31 1.228(14) 7_667
C32 C33 1.474(15) .
C33 C36 1.512(14) .
C33 C35 1.529(15) .
C33 C34 1.541(16) .
C41 C42 1.231(15) .
C41 Ag16 2.229(12) 7_667
C42 C43 1.487(18) .
C42 Ag16 2.477(12) 7_667
C43 C46 1.529(15) .
C43 C45 1.543(15) .
C43 C44 1.548(13) .
C51 C52 1.200(17) .
C52 C53 1.509(19) .
C53 C54 1.552(13) .
C53 C55 1.559(13) .
C53 C56 1.563(13) .
C61 C62 1.200(15) .
C62 C63 1.531(16) .
C63 C66 1.527(17) .
C63 C65 1.538(18) .
C63 C64 1.557(18) .
C71 C72 1.212(12) .
C72 C73 1.497(14) .
C73 C75 1.531(12) .
C73 C74 1.545(12) .
C73 C76 1.549(12) .
C81 C82 1.225(14) .
C82 C83 1.498(15) .
C83 C84 1.509(17) .
C83 C86 1.530(19) .
C83 C85 1.53(2) .
C91 C2 1.06(3) .
C91 C92 1.27(3) .
C92 C93 1.54(3) .
C93 C96 1.537(19) .
C93 C94 1.549(18) .
C93 C95 1.560(19) .
C2 C3 1.47(4) .
C3 C99 1.51(3) .
C3 C97 1.52(3) .
C3 C98 1.53(3) .
C101 C102 1.184(12) .
C101 Ag18 2.166(17) 7_667
C102 C103 1.505(18) .
C103 C109 1.518(17) .
C103 C105 1.540(14) .
C103 C106 1.541(15) .
C103 C104 1.555(15) .
C111 C112 1.230(12) .
C112 C113 1.523(13) .
C113 C114 1.523(14) .
C113 C115 1.524(14) .
C113 C116 1.527(14) .
C121 C122 1.198(17) .
C122 C123 1.480(18) .
C123 C124 1.526(17) .
C123 C126 1.526(16) .
C123 C125 1.541(18) .
C131 C132 1.237(14) .
C132 C133 1.480(14) .
C133 C136 1.520(16) .
C133 C134 1.533(15) .
C133 C135 1.536(14) .
C141 C142 1.195(13) 7_667
C141 Ag3 2.294(9) 7_667
C142 C141 1.195(13) 7_667
C142 C143 1.492(14) .
C143 C144 1.539(13) .
C143 C145 1.548(13) .
C143 C146 1.549(12) .
C151 C152 1.213(15) .
C152 C153 1.487(15) .
C153 C156 1.517(17) .
C153 C154 1.527(17) .
C153 C155 1.559(17) .
C161 C162 1.194(18) .
C161 Ag19 2.267(14) 7_667
C162 C163 1.47(2) .
C163 C165 1.528(14) .
C163 C164 1.540(14) .
C163 C166 1.551(15) .
C171 C172 1.196(14) .
C172 C173 1.465(15) .
C173 C176 1.536(13) .
C173 C175 1.549(14) .
C173 C174 1.559(13) .
C181 C182 1.224(13) .
C182 C183 1.503(14) .
C183 C186 1.507(18) .
C183 C184 1.531(18) .
C183 C185 1.559(15) .
C191 C192 1.155(18) .
C192 C193 1.49(3) .
C193 C194 1.444(18) .
C193 C195 1.480(18) .
C193 C196 1.488(19) .
O201 C201 1.240(11) .
O202 C201 1.257(12) .
C201 C202 1.550(15) .
C202 F203 1.309(11) .
C202 F202 1.313(10) .
C202 F201 1.319(10) .
O301 C301 1.188(14) .
O302 C301 1.174(17) .
O302 Ag20 2.58(3) 7_667
O303 C301 1.228(16) .
O303 Ag20 2.47(2) 7_667
C301 C302 1.43(2) .
C302 F303 1.262(13) .
C302 F301 1.283(14) .
C302 F302 1.298(14) .
O401 C401 1.237(13) .
O402 C401 1.221(13) .
C401 C402 1.513(17) .
C402 F401 1.282(15) .
C402 F405 1.288(14) .
C402 F403 1.321(14) .
C402 F404 1.359(15) .
C402 F406 1.370(14) .
C402 F402 1.371(14) .
O501 C501 1.189(15) .
O502 C501 1.265(16) .
C501 C502 1.55(2) .
C502 F502 1.315(13) .
C502 F503 1.323(13) .
C502 F501 1.328(14) .
N1 C1N 1.15(2) .
C1N C2N 1.41(2) .
N2 C3N 1.070(19) .
C3N C4N 1.45(2) .
N3 C5N 1.18(3) .
C5N C6N 1.45(3) .
N4 C7N 1.166(18) .
C7N C8N 1.452(18) .
N5 C9N 1.174(17) .
C9N C10N 1.466(17) .
O1W O1W 1.74(4) 2

loop_
_platon_squeeze_void_nr
_platon_squeeze_void_average_x
_platon_squeeze_void_average_y
_platon_squeeze_void_average_z
_platon_squeeze_void_volume
_platon_squeeze_void_count_electrons
_platon_squeeze_void_content
1 0.000 0.422 0.250 565 73 ' '
2 0.000 0.578 0.750 565 73 ' '
3 0.008 0.985 0.090 9 1 ' '
4 0.008 0.015 0.590 9 1 ' '
5 0.063 0.424 0.093 7 1 ' '
6 0.063 0.576 0.593 7 1 ' '
7 0.500 0.922 0.250 565 73 ' '
8 0.500 0.078 0.750 565 73 ' '
9 0.437 0.924 0.407 7 1 ' '
10 0.437 0.076 0.907 7 1 ' '
11 0.491 0.485 0.410 9 1 ' '
12 0.491 0.515 0.910 9 1 ' '
13 0.508 0.485 0.090 9 1 ' '
14 0.508 0.515 0.590 9 1 ' '
15 0.563 0.924 0.093 7 1 ' '
16 0.563 0.076 0.593 7 1 ' '
17 0.937 0.424 0.407 7 1 ' '
18 0.937 0.576 0.907 7 1 ' '
19 0.991 0.985 0.410 9 1 ' '
20 0.991 0.015 0.910 9 1 ' '
